data_7104128
loop_
_publ_author_name
'Chaplin, Adrian B'
'Poblador-Bahamonde, Amalia I'
'Sparkes, Hazel A'
'Howard, Judith A K'
'Macgregor, Stuart A'
'Weller, Andrew S'

_publ_section_title
;
 Alkyl dehydrogenation in a Rh(I) complex via an isolated agostic
 intermediate.
;
_journal_issue 2
_journal_name_full 'Chemical communications (Cambridge, England)'
_journal_page_first 244
_journal_page_last 246
_journal_paper_doi 10.1039/b816739g
_journal_volume 34
_journal_year 2008
_chemical_formula_moiety 'C27 H63 P3 Rh, C32 H12 B F24'
_chemical_formula_sum 'C59 H75 B F24 P3 Rh'
_chemical_formula_weight 1446.82
_chemical_melting_point ?
_space_group_IT_number 14
_symmetry_cell_setting monoclinic
_symmetry_space_group_name_Hall '-P 2yn'
_symmetry_space_group_name_H-M 'P 1 21/n 1'
_atom_sites_solution_hydrogens geom
_atom_sites_solution_primary direct
_atom_sites_solution_secondary difmap
_audit_creation_method SHELXL-97
_cell_angle_alpha 90.00
_cell_angle_beta 105.5035(5)
_cell_angle_gamma 90.00
_cell_formula_units_Z 8
_cell_length_a 19.1792(2)
_cell_length_b 27.4349(3)
_cell_length_c 26.6460(3)
_cell_measurement_reflns_used 22293
_cell_measurement_temperature 150(2)
_cell_measurement_theta_max 27.485
_cell_measurement_theta_min 5.097
_cell_volume 13510.4(3)
_computing_cell_refinement 'Denzo/Scalepack (Otwinowski & Minor 1997)'
_computing_data_collection 'Collect (Nonius BV, 1997-2000)'
_computing_data_reduction 'Denzo/Scalepack (Otwinowski & Minor 1997)'
_computing_molecular_graphics 'ORTEP3 (Farrugia, 1997)'
_computing_publication_material 'Bruker SHELXTL'
_computing_structure_refinement 'SHELXL-97 (Sheldrick, 2008)'
_computing_structure_solution 'SIR2004 (Burla et al., 2005)'
_diffrn_ambient_temperature 150(2)
_diffrn_detector_area_resol_mean 9
_diffrn_measured_fraction_theta_full 0.959
_diffrn_measured_fraction_theta_max 0.959
_diffrn_measurement_device '95mm CCD camera on \k-goniostat'
_diffrn_measurement_device_type KappaCCD
_diffrn_measurement_method CCD
_diffrn_radiation_monochromator 'horizonally mounted graphite crystal'
_diffrn_radiation_source 'fine-focus sealed tube'
_diffrn_radiation_type MoK\a
_diffrn_radiation_wavelength 0.71073
_diffrn_reflns_av_R_equivalents 0.0337
_diffrn_reflns_av_sigmaI/netI 0.0656
_diffrn_reflns_limit_h_max 23
_diffrn_reflns_limit_h_min -23
_diffrn_reflns_limit_k_max 33
_diffrn_reflns_limit_k_min -33
_diffrn_reflns_limit_l_max 33
_diffrn_reflns_limit_l_min -33
_diffrn_reflns_number 44330
_diffrn_reflns_theta_full 26.37
_diffrn_reflns_theta_max 26.37
_diffrn_reflns_theta_min 5.11
_exptl_absorpt_coefficient_mu 0.426
_exptl_absorpt_correction_T_max 1.0
_exptl_absorpt_correction_T_min 0.908
_exptl_absorpt_correction_type multi-scan
_exptl_absorpt_process_details 'Denzo/Scalepack (Otwinowski & Minor 1997)'
_exptl_crystal_colour yellow
_exptl_crystal_density_diffrn 1.423
_exptl_crystal_density_meas ?
_exptl_crystal_density_method .
_exptl_crystal_description block
_exptl_crystal_F_000 5920
_exptl_crystal_size_max 0.24
_exptl_crystal_size_mid 0.24
_exptl_crystal_size_min 0.2
_refine_diff_density_max 2.015
_refine_diff_density_min -1.194
_refine_diff_density_rms 0.082
_refine_ls_extinction_method none
_refine_ls_goodness_of_fit_ref 1.024
_refine_ls_hydrogen_treatment constr
_refine_ls_matrix_type full
_refine_ls_number_parameters 1789
_refine_ls_number_reflns 26498
_refine_ls_number_restraints 480
_refine_ls_restrained_S_all 1.047
_refine_ls_R_factor_all 0.1064
_refine_ls_R_factor_gt 0.0591
_refine_ls_shift/su_max 0.016
_refine_ls_shift/su_mean 0.000
_refine_ls_structure_factor_coef Fsqd
_refine_ls_weighting_details 'calc w=1/[\s^2^(Fo^2^)+(0.0839P)^2^+15.9237P] where P=(Fo^2^+2Fc^2^)/3'
_refine_ls_weighting_scheme calc
_refine_ls_wR_factor_gt 0.1480
_refine_ls_wR_factor_ref 0.1740
_reflns_number_gt 16988
_reflns_number_total 26498
_reflns_threshold_expression >2sigma(I)
_cod_data_source_file b816739g.txt
_cod_data_source_block 5
_cod_depositor_comments
;
The following automatic conversions were performed:
'_symmetry_cell_setting' value 'Monoclinic' changed to 'monoclinic'
according to '/home/saulius/struct/CIF-dictionaries/cif_core.dic'
dictionary named 'cif_core.dic' version 2.4.1 from 2010-06-29.

Automatic conversion script
Id: cif_fix_enum 1527 2010-12-29 10:47:43Z saulius 

The following automatic conversions were performed:

'_chemical_melting_point' value 'not measured' was changed to '?' -
the value is undefined or not given.

Automatic conversion script
Id: cif_fix_values 1646 2011-03-28 12:23:43Z adriana 
;
_cod_original_sg_symbol_H-M P2(1)/n
_cod_database_code 7104128

loop_
_symmetry_equiv_pos_as_xyz
'x, y, z'
'-x+1/2, y+1/2, -z+1/2'
'-x, -y, -z'
'x-1/2, -y-1/2, z-1/2'

loop_
_atom_site_label
_atom_site_type_symbol
_atom_site_fract_x
_atom_site_fract_y
_atom_site_fract_z
_atom_site_U_iso_or_equiv
_atom_site_adp_type
_atom_site_occupancy
_atom_site_symmetry_multiplicity
_atom_site_calc_flag
_atom_site_refinement_flags
_atom_site_disorder_assembly
_atom_site_disorder_group
Rh1 Rh 0.756973(17) 0.507788(14) 0.754618(13) 0.03741(11) Uani 1 1 d . . .
P1 P 0.85220(6) 0.53864(4) 0.82274(4) 0.0385(3) Uani 1 1 d . . .
P2 P 0.66032(6) 0.53295(4) 0.68450(4) 0.0400(3) Uani 1 1 d . . .
P3 P 0.76232(7) 0.41855(5) 0.75774(4) 0.0419(3) Uani 1 1 d . . .
C1 C 0.9017(2) 0.58497(17) 0.79431(18) 0.0467(12) Uani 1 1 d . . .
H1 H 0.8648 0.6102 0.7786 0.056 Uiso 1 1 calc R . .
C2 C 0.9616(3) 0.6126(2) 0.8337(2) 0.0601(14) Uani 1 1 d . . .
H2A H 1.0020 0.5904 0.8483 0.090 Uiso 1 1 calc R . .
H2B H 0.9426 0.6253 0.8617 0.090 Uiso 1 1 calc R . .
H2C H 0.9787 0.6397 0.8161 0.090 Uiso 1 1 calc R . .
C3 C 0.9284(3) 0.5650(2) 0.7486(2) 0.0666(16) Uani 1 1 d . . .
H3A H 0.9424 0.5923 0.7296 0.100 Uiso 1 1 calc R . .
H3B H 0.8896 0.5464 0.7251 0.100 Uiso 1 1 calc R . .
H3C H 0.9703 0.5438 0.7622 0.100 Uiso 1 1 calc R . .
C4 C 0.9216(2) 0.49874(17) 0.86756(18) 0.0444(11) Uani 1 1 d . . .
H4 H 0.8956 0.4683 0.8724 0.053 Uiso 1 1 calc R . .
C5 C 0.9811(3) 0.4829(2) 0.8431(2) 0.0629(15) Uani 1 1 d . . .
H5A H 1.0150 0.5099 0.8445 0.094 Uiso 1 1 calc R . .
H5B H 0.9597 0.4735 0.8068 0.094 Uiso 1 1 calc R . .
H5C H 1.0071 0.4550 0.8624 0.094 Uiso 1 1 calc R . .
C6 C 0.9548(3) 0.51874(19) 0.92194(19) 0.0533(13) Uani 1 1 d . . .
H6A H 0.9922 0.4963 0.9412 0.080 Uiso 1 1 calc R . .
H6B H 0.9171 0.5222 0.9403 0.080 Uiso 1 1 calc R . .
H6C H 0.9765 0.5507 0.9194 0.080 Uiso 1 1 calc R . .
C7 C 0.8159(3) 0.57574(19) 0.86875(18) 0.0512(13) Uani 1 1 d . . .
H7 H 0.8585 0.5869 0.8971 0.061 Uiso 1 1 calc R . .
C8 C 0.7695(3) 0.5432(2) 0.8946(2) 0.0663(16) Uani 1 1 d . . .
H8A H 0.7554 0.5619 0.9217 0.099 Uiso 1 1 calc R . .
H8B H 0.7977 0.5147 0.9103 0.099 Uiso 1 1 calc R . .
H8C H 0.7260 0.5326 0.8683 0.099 Uiso 1 1 calc R . .
C9 C 0.7747(3) 0.6211(2) 0.8454(2) 0.0657(16) Uani 1 1 d . . .
H9A H 0.7307 0.6116 0.8188 0.099 Uiso 1 1 calc R . .
H9B H 0.8052 0.6412 0.8295 0.099 Uiso 1 1 calc R . .
H9C H 0.7613 0.6397 0.8728 0.099 Uiso 1 1 calc R . .
C10 C 0.6917(3) 0.56904(19) 0.63559(18) 0.0514(12) Uani 1 1 d . . .
H10 H 0.6475 0.5790 0.6080 0.062 Uiso 1 1 calc R . .
C11 C 0.7323(3) 0.6155(2) 0.6565(2) 0.0675(16) Uani 1 1 d . . .
H11A H 0.7771 0.6072 0.6828 0.101 Uiso 1 1 calc R . .
H11B H 0.7020 0.6360 0.6722 0.101 Uiso 1 1 calc R . .
H11C H 0.7440 0.6332 0.6278 0.101 Uiso 1 1 calc R . .
C12 C 0.7367(3) 0.5371(2) 0.6091(2) 0.0691(16) Uani 1 1 d . . .
H12A H 0.7488 0.5556 0.5811 0.104 Uiso 1 1 calc R . .
H12B H 0.7088 0.5081 0.5945 0.104 Uiso 1 1 calc R . .
H12C H 0.7814 0.5272 0.6347 0.104 Uiso 1 1 calc R . .
C13 C 0.6093(2) 0.57813(19) 0.71232(19) 0.0517(13) Uani 1 1 d . . .
H13 H 0.6444 0.6050 0.7261 0.062 Uiso 1 1 calc R . .
C14 C 0.5886(3) 0.5575(2) 0.7603(2) 0.0772(18) Uani 1 1 d . . .
H14A H 0.5716 0.5841 0.7786 0.116 Uiso 1 1 calc R . .
H14B H 0.6311 0.5421 0.7837 0.116 Uiso 1 1 calc R . .
H14C H 0.5501 0.5333 0.7490 0.116 Uiso 1 1 calc R . .
C15 C 0.5445(3) 0.6029(2) 0.6742(2) 0.0707(17) Uani 1 1 d . . .
H15A H 0.5055 0.5791 0.6621 0.106 Uiso 1 1 calc R . .
H15B H 0.5594 0.6157 0.6444 0.106 Uiso 1 1 calc R . .
H15C H 0.5271 0.6297 0.6920 0.106 Uiso 1 1 calc R . .
C16 C 0.5935(3) 0.48984(19) 0.64321(19) 0.0522(13) Uani 1 1 d . . .
H16 H 0.6230 0.4623 0.6353 0.063 Uiso 1 1 calc R . .
C17 C 0.5438(3) 0.4669(2) 0.6728(2) 0.0728(17) Uani 1 1 d . . .
H17A H 0.5048 0.4897 0.6735 0.109 Uiso 1 1 calc R . .
H17B H 0.5716 0.4595 0.7085 0.109 Uiso 1 1 calc R . .
H17C H 0.5230 0.4368 0.6553 0.109 Uiso 1 1 calc R . .
C18 C 0.5498(3) 0.5089(2) 0.5902(2) 0.0664(16) Uani 1 1 d . . .
H18A H 0.5178 0.4831 0.5717 0.100 Uiso 1 1 calc R . .
H18B H 0.5828 0.5189 0.5697 0.100 Uiso 1 1 calc R . .
H18C H 0.5207 0.5369 0.5953 0.100 Uiso 1 1 calc R . .
C19 C 0.8567(3) 0.39447(19) 0.7747(2) 0.0555(13) Uani 1 1 d . . .
H19 H 0.8829 0.4120 0.8072 0.067 Uiso 1 1 calc R . .
C20 C 0.8958(3) 0.4083(2) 0.7335(2) 0.0748(18) Uani 1 1 d . . .
H20A H 0.9479 0.4029 0.7475 0.112 Uiso 1 1 calc R . .
H20B H 0.8869 0.4427 0.7242 0.112 Uiso 1 1 calc R . .
H20C H 0.8776 0.3881 0.7024 0.112 Uiso 1 1 calc R . .
C21 C 0.8664(4) 0.3401(2) 0.7876(3) 0.099(2) Uani 1 1 d . . .
H21A H 0.8481 0.3209 0.7557 0.148 Uiso 1 1 calc R . .
H21B H 0.8394 0.3315 0.8128 0.148 Uiso 1 1 calc R . .
H21C H 0.9178 0.3330 0.8025 0.148 Uiso 1 1 calc R . .
C22 C 0.7085(3) 0.38679(19) 0.69838(18) 0.0573(14) Uani 1 1 d . . .
H22 H 0.6595 0.4021 0.6905 0.069 Uiso 1 1 calc R . .
C23 C 0.7363(3) 0.3979(2) 0.65066(19) 0.0666(16) Uani 1 1 d . . .
H23A H 0.7771 0.3764 0.6507 0.100 Uiso 1 1 calc R . .
H23B H 0.7521 0.4320 0.6520 0.100 Uiso 1 1 calc R . .
H23C H 0.6973 0.3925 0.6188 0.100 Uiso 1 1 calc R . .
C24 C 0.6950(5) 0.3326(2) 0.7017(3) 0.105(3) Uani 1 1 d . . .
H24A H 0.6643 0.3211 0.6683 0.157 Uiso 1 1 calc R . .
H24B H 0.6707 0.3265 0.7292 0.157 Uiso 1 1 calc R . .
H24C H 0.7413 0.3151 0.7099 0.157 Uiso 1 1 calc R . .
C25 C 0.7279(3) 0.3898(2) 0.80995(19) 0.0577(14) Uani 1 1 d . . .
H25 H 0.7304 0.3537 0.8058 0.069 Uiso 1 1 calc R . .
C26 C 0.7723(3) 0.4024(2) 0.86407(19) 0.0701(17) Uani 1 1 d . . .
H26A H 0.7690 0.4374 0.8700 0.105 Uiso 1 1 calc R . .
H26B H 0.8230 0.3935 0.8678 0.105 Uiso 1 1 calc R . .
H26C H 0.7540 0.3843 0.8896 0.105 Uiso 1 1 calc R . .
C27 C 0.6479(3) 0.4033(3) 0.8027(3) 0.084(2) Uani 1 1 d . . .
H27A H 0.6281 0.3839 0.8265 0.126 Uiso 1 1 calc R . .
H27B H 0.6205 0.3966 0.7667 0.126 Uiso 1 1 calc R . .
H27C H 0.6441 0.4380 0.8102 0.126 Uiso 1 1 calc R . .
Rh2 Rh 0.249674(15) 0.491978(11) 0.741916(11) 0.02608(10) Uani 1 1 d . A .
P11 P 0.17649(5) 0.46652(4) 0.66037(4) 0.0242(2) Uani 1 1 d . . .
P12 P 0.31564(5) 0.46615(4) 0.82490(4) 0.0254(2) Uani 1 1 d . . .
P13 P 0.25919(6) 0.57967(4) 0.73726(5) 0.0401(3) Uani 1 1 d . . .
C101 C 0.2228(2) 0.41550(16) 0.63651(15) 0.0369(10) Uani 1 1 d . . .
H101 H 0.2279 0.3894 0.6634 0.044 Uiso 1 1 calc R . .
C102 C 0.1803(3) 0.39179(17) 0.58553(16) 0.0497(12) Uani 1 1 d . . .
H10A H 0.1781 0.4142 0.5565 0.075 Uiso 1 1 calc R . .
H10B H 0.1311 0.3844 0.5875 0.075 Uiso 1 1 calc R . .
H10C H 0.2044 0.3616 0.5799 0.075 Uiso 1 1 calc R . .
C103 C 0.3006(3) 0.4272(2) 0.63494(19) 0.0580(14) Uani 1 1 d . . .
H10D H 0.3251 0.3971 0.6296 0.087 Uiso 1 1 calc R . .
H10E H 0.3269 0.4422 0.6680 0.087 Uiso 1 1 calc R . .
H10F H 0.2994 0.4499 0.6063 0.087 Uiso 1 1 calc R . .
C104 C 0.1390(2) 0.50867(15) 0.60441(15) 0.0320(9) Uani 1 1 d . . .
H104 H 0.1296 0.5401 0.6204 0.038 Uiso 1 1 calc R . .
C105 C 0.1943(3) 0.52071(19) 0.57376(18) 0.0519(13) Uani 1 1 d . . .
H10G H 0.1946 0.4945 0.5488 0.078 Uiso 1 1 calc R . .
H10H H 0.2425 0.5238 0.5979 0.078 Uiso 1 1 calc R . .
H10I H 0.1809 0.5515 0.5549 0.078 Uiso 1 1 calc R . .
C106 C 0.0667(2) 0.49451(16) 0.56556(16) 0.0386(10) Uani 1 1 d . . .
H10J H 0.0526 0.5198 0.5387 0.058 Uiso 1 1 calc R . .
H10K H 0.0291 0.4914 0.5841 0.058 Uiso 1 1 calc R . .
H10L H 0.0723 0.4633 0.5491 0.058 Uiso 1 1 calc R . .
C107 C 0.0937(2) 0.43724(14) 0.66958(14) 0.0303(9) Uani 1 1 d . . .
H107 H 0.0636 0.4273 0.6343 0.036 Uiso 1 1 calc R . .
C108 C 0.0496(2) 0.47402(17) 0.69096(18) 0.0428(11) Uani 1 1 d . . .
H10M H 0.0041 0.4589 0.6931 0.064 Uiso 1 1 calc R . .
H10N H 0.0390 0.5024 0.6678 0.064 Uiso 1 1 calc R . .
H10O H 0.0772 0.4844 0.7258 0.064 Uiso 1 1 calc R . .
C109 C 0.1072(2) 0.39143(16) 0.70329(17) 0.0424(11) Uani 1 1 d . . .
H10P H 0.1357 0.3999 0.7386 0.064 Uiso 1 1 calc R . .
H10Q H 0.1338 0.3676 0.6882 0.064 Uiso 1 1 calc R . .
H10R H 0.0608 0.3774 0.7048 0.064 Uiso 1 1 calc R . .
C110 C 0.3913(2) 0.42601(15) 0.81967(15) 0.0345(10) Uani 1 1 d . . .
H110 H 0.4159 0.4146 0.8557 0.041 Uiso 1 1 calc R . .
C111 C 0.3678(3) 0.38061(17) 0.78627(18) 0.0502(12) Uani 1 1 d . . .
H11D H 0.3478 0.3903 0.7499 0.075 Uiso 1 1 calc R . .
H11E H 0.3310 0.3631 0.7985 0.075 Uiso 1 1 calc R . .
H11F H 0.4098 0.3594 0.7891 0.075 Uiso 1 1 calc R . .
C112 C 0.4469(2) 0.45445(19) 0.80020(18) 0.0485(12) Uani 1 1 d . . .
H11G H 0.4883 0.4334 0.8006 0.073 Uiso 1 1 calc R . .
H11H H 0.4633 0.4827 0.8229 0.073 Uiso 1 1 calc R . .
H11I H 0.4250 0.4657 0.7645 0.073 Uiso 1 1 calc R . .
C113 C 0.2553(2) 0.42520(15) 0.84959(15) 0.0343(10) Uani 1 1 d . . .
H113 H 0.2442 0.3975 0.8243 0.041 Uiso 1 1 calc R . .
C114 C 0.1818(2) 0.4482(2) 0.8475(2) 0.0546(13) Uani 1 1 d . . .
H11J H 0.1484 0.4229 0.8529 0.082 Uiso 1 1 calc R . .
H11K H 0.1621 0.4635 0.8135 0.082 Uiso 1 1 calc R . .
H11L H 0.1879 0.4729 0.8749 0.082 Uiso 1 1 calc R . .
C115 C 0.2877(3) 0.40142(18) 0.90308(16) 0.0502(13) Uani 1 1 d . . .
H11M H 0.2933 0.4261 0.9305 0.075 Uiso 1 1 calc R . .
H11N H 0.3352 0.3875 0.9041 0.075 Uiso 1 1 calc R . .
H11O H 0.2555 0.3755 0.9087 0.075 Uiso 1 1 calc R . .
C116 C 0.3604(2) 0.50884(15) 0.87803(15) 0.0344(9) Uani 1 1 d . . .
H116 H 0.3830 0.5346 0.8610 0.041 Uiso 1 1 calc R . .
C117 C 0.3052(3) 0.53522(18) 0.90000(19) 0.0521(13) Uani 1 1 d . . .
H11P H 0.2886 0.5134 0.9235 0.078 Uiso 1 1 calc R . .
H11Q H 0.2639 0.5451 0.8714 0.078 Uiso 1 1 calc R . .
H11R H 0.3277 0.5641 0.9193 0.078 Uiso 1 1 calc R . .
C118 C 0.4222(2) 0.48819(18) 0.92224(17) 0.0458(11) Uani 1 1 d . . .
H11S H 0.4418 0.5141 0.9474 0.069 Uiso 1 1 calc R . .
H11T H 0.4605 0.4756 0.9077 0.069 Uiso 1 1 calc R . .
H11U H 0.4037 0.4617 0.9397 0.069 Uiso 1 1 calc R . .
C119 C 0.2639(7) 0.6041(4) 0.6776(6) 0.050(2) Uani 0.523(8) 1 d PDU A 1
H119 H 0.2232 0.5882 0.6512 0.060 Uiso 0.523(8) 1 calc PR A 1
C120 C 0.3328(7) 0.5879(5) 0.6624(5) 0.063(2) Uani 0.523(8) 1 d PDU A 1
H12D H 0.3255 0.5922 0.6248 0.095 Uiso 0.523(8) 1 calc PR A 1
H12E H 0.3426 0.5535 0.6714 0.095 Uiso 0.523(8) 1 calc PR A 1
H12F H 0.3740 0.6077 0.6813 0.095 Uiso 0.523(8) 1 calc PR A 1
C121 C 0.2544(9) 0.6586(4) 0.6658(5) 0.081(3) Uani 0.523(8) 1 d PDU A 1
H12G H 0.2974 0.6761 0.6858 0.122 Uiso 0.523(8) 1 calc PR A 1
H12H H 0.2117 0.6704 0.6757 0.122 Uiso 0.523(8) 1 calc PR A 1
H12I H 0.2480 0.6640 0.6285 0.122 Uiso 0.523(8) 1 calc PR A 1
C419 C 0.2886(8) 0.5943(4) 0.6715(7) 0.050(2) Uani 0.477(8) 1 d PDU A 2
H419 H 0.2458 0.5861 0.6419 0.060 Uiso 0.477(8) 1 calc PR A 2
C420 C 0.3506(7) 0.5611(6) 0.6657(6) 0.063(2) Uani 0.477(8) 1 d PDU A 2
H42A H 0.3562 0.5641 0.6303 0.095 Uiso 0.477(8) 1 calc PR A 2
H42B H 0.3393 0.5272 0.6721 0.095 Uiso 0.477(8) 1 calc PR A 2
H42C H 0.3956 0.5708 0.6909 0.095 Uiso 0.477(8) 1 calc PR A 2
C421 C 0.3079(9) 0.6464(4) 0.6632(6) 0.081(3) Uani 0.477(8) 1 d PDU A 2
H42D H 0.3586 0.6523 0.6818 0.122 Uiso 0.477(8) 1 calc PR A 2
H42E H 0.2767 0.6684 0.6765 0.122 Uiso 0.477(8) 1 calc PR A 2
H42F H 0.3008 0.6523 0.6259 0.122 Uiso 0.477(8) 1 calc PR A 2
C122 C 0.3368(11) 0.6073(7) 0.7877(15) 0.042(2) Uani 0.54(3) 1 d PDU A 1
H122 H 0.3312 0.5948 0.8217 0.050 Uiso 0.54(3) 1 calc PR A 1
C123 C 0.4094(10) 0.5874(7) 0.7842(9) 0.045(2) Uani 0.54(3) 1 d PDU A 1
H12J H 0.4288 0.6082 0.7613 0.067 Uiso 0.54(3) 1 calc PR A 1
H12K H 0.4029 0.5542 0.7701 0.067 Uiso 0.54(3) 1 calc PR A 1
H12L H 0.4433 0.5868 0.8191 0.067 Uiso 0.54(3) 1 calc PR A 1
C124 C 0.3414(13) 0.6622(6) 0.7944(8) 0.067(3) Uani 0.54(3) 1 d PDU A 1
H12M H 0.3791 0.6703 0.8262 0.101 Uiso 0.54(3) 1 calc PR A 1
H12N H 0.2947 0.6748 0.7972 0.101 Uiso 0.54(3) 1 calc PR A 1
H12O H 0.3534 0.6770 0.7643 0.101 Uiso 0.54(3) 1 calc PR A 1
C422 C 0.3233(12) 0.6098(8) 0.7905(18) 0.042(2) Uani 0.46(3) 1 d PDU A 2
H422 H 0.3159 0.5941 0.8226 0.050 Uiso 0.46(3) 1 calc PR A 2
C423 C 0.4021(12) 0.5994(9) 0.7928(10) 0.045(2) Uani 0.46(3) 1 d PDU A 2
H42G H 0.4163 0.6190 0.7663 0.067 Uiso 0.46(3) 1 calc PR A 2
H42H H 0.4079 0.5647 0.7861 0.067 Uiso 0.46(3) 1 calc PR A 2
H42I H 0.4328 0.6079 0.8274 0.067 Uiso 0.46(3) 1 calc PR A 2
C424 C 0.3162(15) 0.6640(8) 0.7992(11) 0.067(3) Uani 0.46(3) 1 d PDU A 2
H42J H 0.3546 0.6744 0.8296 0.101 Uiso 0.46(3) 1 calc PR A 2
H42K H 0.2689 0.6707 0.8052 0.101 Uiso 0.46(3) 1 calc PR A 2
H42L H 0.3205 0.6819 0.7683 0.101 Uiso 0.46(3) 1 calc PR A 2
C125 C 0.1805(4) 0.6165(3) 0.7478(3) 0.0568(17) Uani 0.697(6) 1 d PDU A 1
H125 H 0.1933 0.6518 0.7474 0.068 Uiso 0.697(6) 1 calc PR A 1
C126 C 0.1123(4) 0.6078(3) 0.7033(4) 0.076(2) Uani 0.697(6) 1 d PDU A 1
H12P H 0.0993 0.5732 0.7022 0.114 Uiso 0.697(6) 1 calc PR A 1
H12Q H 0.1217 0.6171 0.6702 0.114 Uiso 0.697(6) 1 calc PR A 1
H12R H 0.0725 0.6275 0.7090 0.114 Uiso 0.697(6) 1 calc PR A 1
C127 C 0.1665(5) 0.6055(4) 0.8006(4) 0.079(2) Uani 0.697(6) 1 d PDU A 1
H12S H 0.1259 0.6253 0.8048 0.119 Uiso 0.697(6) 1 calc PR A 1
H12T H 0.2099 0.6131 0.8286 0.119 Uiso 0.697(6) 1 calc PR A 1
H12U H 0.1547 0.5708 0.8023 0.119 Uiso 0.697(6) 1 calc PR A 1
C425 C 0.1690(10) 0.6039(6) 0.7192(8) 0.0568(17) Uani 0.303(6) 1 d PDU A 2
H425 H 0.1397 0.5793 0.6948 0.068 Uiso 0.303(6) 1 calc PR A 2
C426 C 0.1522(10) 0.6517(6) 0.6913(8) 0.076(2) Uani 0.303(6) 1 d PDU A 2
H42M H 0.1028 0.6510 0.6685 0.114 Uiso 0.303(6) 1 calc PR A 2
H42N H 0.1864 0.6574 0.6704 0.114 Uiso 0.303(6) 1 calc PR A 2
H42O H 0.1565 0.6780 0.7169 0.114 Uiso 0.303(6) 1 calc PR A 2
C427 C 0.1432(13) 0.6000(9) 0.7689(9) 0.079(2) Uani 0.303(6) 1 d PDU A 2
H42P H 0.1713 0.6225 0.7953 0.119 Uiso 0.303(6) 1 calc PR A 2
H42Q H 0.1500 0.5666 0.7822 0.119 Uiso 0.303(6) 1 calc PR A 2
H42R H 0.0918 0.6086 0.7609 0.119 Uiso 0.303(6) 1 calc PR A 2
B1 B 0.2686(2) 0.74957(16) 0.01648(16) 0.0251(9) Uani 1 1 d . . .
C201 C 0.28322(19) 0.75860(13) -0.04103(14) 0.0236(8) Uani 1 1 d . . .
C202 C 0.2275(2) 0.76190(13) -0.08667(14) 0.0274(9) Uani 1 1 d . . .
H202 H 0.1789 0.7611 -0.0846 0.033 Uiso 1 1 calc R . .
C203 C 0.2407(2) 0.76635(14) -0.13519(15) 0.0304(9) Uani 1 1 d . B .
C204 C 0.3107(2) 0.76812(14) -0.14042(15) 0.0321(9) Uani 1 1 d . . .
H204 H 0.3198 0.7717 -0.1736 0.039 Uiso 1 1 calc R . .
C205 C 0.3670(2) 0.76438(14) -0.09521(15) 0.0308(9) Uani 1 1 d . C .
C206 C 0.3534(2) 0.75918(13) -0.04720(14) 0.0272(9) Uani 1 1 d . . .
H206 H 0.3932 0.7559 -0.0172 0.033 Uiso 1 1 calc R . .
C207 C 0.1779(3) 0.76913(18) -0.18252(16) 0.0425(11) Uani 1 1 d . . .
F201 F 0.1306(3) 0.8034(2) -0.17956(18) 0.0730(15) Uani 0.801(11) 1 d PDU B 1
F202 F 0.1402(4) 0.72821(19) -0.1897(2) 0.0830(18) Uani 0.801(11) 1 d PDU B 1
F203 F 0.1956(2) 0.7787(3) -0.22606(13) 0.0821(18) Uani 0.801(11) 1 d PDU B 1
F401 F 0.1902(11) 0.7465(11) -0.2225(7) 0.0730(15) Uani 0.199(11) 1 d PDU B 2
F402 F 0.1524(15) 0.8100(8) -0.1921(11) 0.0830(18) Uani 0.199(11) 1 d PDU B 2
F403 F 0.1153(12) 0.7450(11) -0.1801(7) 0.0821(18) Uani 0.199(11) 1 d PDU B 2
C208 C 0.4435(3) 0.76480(19) -0.0983(2) 0.0482(12) Uani 1 1 d . . .
F204 F 0.4483(4) 0.7605(4) -0.1473(3) 0.0756(19) Uani 0.617(13) 1 d PDU C 1
F205 F 0.4738(3) 0.8087(3) -0.0836(5) 0.086(2) Uani 0.617(13) 1 d PDU C 1
F206 F 0.4853(4) 0.7330(4) -0.0712(4) 0.075(2) Uani 0.617(13) 1 d PDU C 1
F404 F 0.4909(7) 0.7866(7) -0.0591(5) 0.0756(19) Uani 0.383(13) 1 d PDU C 2
F405 F 0.4699(7) 0.7169(5) -0.0914(7) 0.086(2) Uani 0.383(13) 1 d PDU C 2
F406 F 0.4572(7) 0.7797(6) -0.1404(6) 0.075(2) Uani 0.383(13) 1 d PDU C 2
C209 C 0.26994(19) 0.69045(14) 0.02099(13) 0.0230(8) Uani 1 1 d . . .
C210 C 0.20909(19) 0.66221(14) -0.00234(13) 0.0247(8) Uani 1 1 d . . .
H210 H 0.1643 0.6782 -0.0167 0.030 Uiso 1 1 calc R . .
C211 C 0.2116(2) 0.61193(15) -0.00535(14) 0.0289(9) Uani 1 1 d . D .
C212 C 0.2758(2) 0.58700(14) 0.01530(14) 0.0290(9) Uani 1 1 d . . .
H212 H 0.2776 0.5524 0.0139 0.035 Uiso 1 1 calc R . .
C213 C 0.3369(2) 0.61372(15) 0.03789(15) 0.0309(9) Uani 1 1 d . E .
C214 C 0.3341(2) 0.66453(14) 0.04091(14) 0.0272(9) Uani 1 1 d . . .
H214 H 0.3771 0.6819 0.0570 0.033 Uiso 1 1 calc R . .
C215 C 0.1460(2) 0.58290(17) -0.03070(18) 0.0411(11) Uani 1 1 d . . .
F207 F 0.1528(2) 0.5544(2) -0.0681(2) 0.0832(19) Uani 0.785(5) 1 d PDU D 1
F208 F 0.1247(2) 0.55440(19) 0.00390(19) 0.0845(16) Uani 0.785(5) 1 d PDU D 1
F209 F 0.08655(19) 0.60980(14) -0.05129(18) 0.0542(11) Uani 0.785(5) 1 d PDU D 1
F407 F 0.0934(10) 0.5985(8) -0.0247(9) 0.0832(19) Uani 0.215(5) 1 d PDU D 2
F408 F 0.1403(9) 0.5856(8) -0.0852(7) 0.0845(16) Uani 0.215(5) 1 d PDU D 2
F409 F 0.1570(7) 0.5363(5) -0.0257(7) 0.0542(11) Uani 0.215(5) 1 d PDU D 2
C216 C 0.4079(2) 0.58818(17) 0.05813(19) 0.0427(11) Uani 1 1 d . . .
F210 F 0.4441(3) 0.5851(3) 0.02368(17) 0.0843(18) Uani 0.823(8) 1 d PDU E 1
F211 F 0.4509(2) 0.60996(16) 0.09928(18) 0.0616(12) Uani 0.823(8) 1 d PDU E 1
F212 F 0.4000(2) 0.54349(14) 0.0758(3) 0.088(2) Uani 0.823(8) 1 d PDU E 1
F410 F 0.4346(14) 0.5900(13) 0.1039(9) 0.0843(18) Uani 0.177(8) 1 d PDU E 2
F411 F 0.4069(10) 0.5445(7) 0.0378(10) 0.0616(12) Uani 0.177(8) 1 d PDU E 2
F412 F 0.4599(13) 0.6070(8) 0.0368(13) 0.088(2) Uani 0.177(8) 1 d PDU E 2
C217 C 0.19264(19) 0.77469(14) 0.02045(13) 0.0258(8) Uani 1 1 d . . .
C218 C 0.1704(2) 0.81955(14) -0.00261(14) 0.0300(9) Uani 1 1 d . F .
H218 H 0.1973 0.8339 -0.0240 0.036 Uiso 1 1 calc R . .
C219 C 0.1107(2) 0.84417(16) 0.00431(16) 0.0373(10) Uani 1 1 d . . .
C220 C 0.0695(2) 0.82469(16) 0.03498(16) 0.0371(10) Uani 1 1 d . F .
H220 H 0.0281 0.8413 0.0394 0.045 Uiso 1 1 calc R . .
C221 C 0.0904(2) 0.78029(16) 0.05907(15) 0.0323(9) Uani 1 1 d . . .
C222 C 0.1508(2) 0.75584(15) 0.05177(14) 0.0281(9) Uani 1 1 d . F .
H222 H 0.1640 0.7254 0.0686 0.034 Uiso 1 1 calc R . .
C223 C 0.0944(5) 0.8943(4) -0.0207(4) 0.044(2) Uani 0.66(2) 1 d PD F 1
F213 F 0.0630(7) 0.8897(5) -0.0715(4) 0.078(3) Uani 0.66(2) 1 d PDU F 1
F214 F 0.1535(5) 0.9221(6) -0.0174(6) 0.068(2) Uani 0.66(2) 1 d PDU F 1
F215 F 0.0516(6) 0.9205(3) -0.0002(4) 0.073(3) Uani 0.66(2) 1 d PDU F 1
C523 C 0.0817(10) 0.8870(8) -0.0288(8) 0.044(2) Uani 0.34(2) 1 d PD F 2
F413 F 0.1299(13) 0.9232(10) -0.0138(10) 0.074(5) Uani 0.34(2) 1 d PDU F 2
F414 F 0.0754(10) 0.8799(8) -0.0796(7) 0.053(4) Uani 0.34(2) 1 d PDU F 2
F415 F 0.0186(11) 0.9035(8) -0.0248(10) 0.086(6) Uani 0.34(2) 1 d PDU F 2
C224 C 0.0497(3) 0.7596(2) 0.09440(19) 0.0478(12) Uani 1 1 d . F .
F216 F 0.04778(17) 0.71085(12) 0.09366(12) 0.0645(8) Uani 1 1 d . . .
F217 F -0.01918(16) 0.77360(14) 0.08239(14) 0.0866(12) Uani 1 1 d . . .
F218 F 0.07874(18) 0.77111(13) 0.14398(11) 0.0733(9) Uani 1 1 d . . .
C225 C 0.32913(19) 0.77708(14) 0.06302(14) 0.0255(8) Uani 1 1 d . . .
C226 C 0.3588(2) 0.82172(15) 0.05459(15) 0.0298(9) Uani 1 1 d . . .
H226 H 0.3468 0.8349 0.0204 0.036 Uiso 1 1 calc R . .
C227 C 0.4055(2) 0.84759(15) 0.09471(16) 0.0346(10) Uani 1 1 d . G .
C228 C 0.4241(2) 0.82981(17) 0.14483(16) 0.0412(11) Uani 1 1 d . . .
H228 H 0.4561 0.8474 0.1722 0.049 Uiso 1 1 calc R . .
C229 C 0.3951(2) 0.78588(17) 0.15436(15) 0.0389(10) Uani 1 1 d . H .
C230 C 0.3486(2) 0.76013(15) 0.11425(14) 0.0315(9) Uani 1 1 d . . .
H230 H 0.3293 0.7300 0.1220 0.038 Uiso 1 1 calc R . .
C231 C 0.4363(3) 0.8943(2) 0.0831(2) 0.0522(13) Uani 1 1 d . . .
F219 F 0.4500(5) 0.9264(2) 0.12264(18) 0.0822(17) Uani 0.729(8) 1 d PDU G 1
F220 F 0.4954(4) 0.8897(2) 0.0691(4) 0.104(2) Uani 0.729(8) 1 d PDU G 1
F221 F 0.3907(4) 0.9206(2) 0.0449(2) 0.0911(19) Uani 0.729(8) 1 d PDU G 1
F419 F 0.4587(12) 0.8933(5) 0.0386(6) 0.0822(17) Uani 0.271(8) 1 d PDU G 2
F420 F 0.3903(11) 0.9287(7) 0.0690(10) 0.104(2) Uani 0.271(8) 1 d PDU G 2
F421 F 0.4924(12) 0.9078(6) 0.1182(6) 0.0911(19) Uani 0.271(8) 1 d PDU G 2
C232 C 0.4124(3) 0.7668(2) 0.20861(19) 0.0619(15) Uani 1 1 d . . .
F222 F 0.3650(4) 0.7801(4) 0.2335(2) 0.113(2) Uani 0.806(11) 1 d PDU H 1
F223 F 0.4161(5) 0.71920(19) 0.21210(19) 0.103(2) Uani 0.806(11) 1 d PDU H 1
F224 F 0.4764(3) 0.7824(3) 0.23859(19) 0.0915(18) Uani 0.806(11) 1 d PDU H 1
F422 F 0.4540(18) 0.7266(13) 0.2115(10) 0.113(2) Uani 0.194(11) 1 d PDU H 2
F423 F 0.442(2) 0.7958(9) 0.2438(9) 0.103(2) Uani 0.194(11) 1 d PDU H 2
F424 F 0.3551(13) 0.7470(12) 0.2209(8) 0.0915(18) Uani 0.194(11) 1 d PDU H 2
B2 B 0.7436(2) 0.74573(16) 0.98637(16) 0.0234(9) Uani 1 1 d . . .
C301 C 0.73965(19) 0.80500(14) 0.97855(13) 0.0240(8) Uani 1 1 d . . .
C302 C 0.67510(19) 0.82974(14) 0.95642(14) 0.0256(8) Uani 1 1 d . . .
H302 H 0.6320 0.8115 0.9431 0.031 Uiso 1 1 calc R . .
C303 C 0.6722(2) 0.88060(15) 0.95339(14) 0.0288(9) Uani 1 1 d . . .
C304 C 0.7331(2) 0.90857(14) 0.97277(14) 0.0291(9) Uani 1 1 d . . .
H304 H 0.7309 0.9431 0.9704 0.035 Uiso 1 1 calc R . .
C305 C 0.7975(2) 0.88488(14) 0.99581(14) 0.0277(9) Uani 1 1 d . . .
C306 C 0.8003(2) 0.83431(14) 0.99864(14) 0.0260(8) Uani 1 1 d . . .
H306 H 0.8452 0.8191 1.0148 0.031 Uiso 1 1 calc R . .
C307 C 0.6006(2) 0.90456(16) 0.92953(18) 0.0404(11) Uani 1 1 d . . .
F301 F 0.55669(15) 0.90260(12) 0.95998(12) 0.0672(9) Uani 1 1 d . . .
F302 F 0.56545(14) 0.88373(11) 0.88491(11) 0.0624(8) Uani 1 1 d . . .
F303 F 0.60743(16) 0.95134(11) 0.91904(16) 0.0850(11) Uani 1 1 d . . .
C308 C 0.8643(2) 0.91475(17) 1.01518(18) 0.0415(11) Uani 1 1 d . . .
F304 F 0.85200(17) 0.95722(11) 1.03490(18) 0.0969(13) Uani 1 1 d . . .
F305 F 0.89433(18) 0.92577(16) 0.97729(13) 0.1049(15) Uani 1 1 d . . .
F306 F 0.91550(13) 0.89315(10) 1.05148(11) 0.0532(7) Uani 1 1 d . . .
C309 C 0.7323(2) 0.73775(13) 1.04507(14) 0.0246(8) Uani 1 1 d . . .
C310 C 0.7894(2) 0.73187(13) 1.08986(14) 0.0263(8) Uani 1 1 d . . .
H310 H 0.8376 0.7319 1.0867 0.032 Uiso 1 1 calc R . .
C311 C 0.7783(2) 0.72598(14) 1.13882(14) 0.0306(9) Uani 1 1 d . . .
C312 C 0.7090(2) 0.72707(15) 1.14546(16) 0.0351(10) Uani 1 1 d . . .
H312 H 0.7011 0.7230 1.1789 0.042 Uiso 1 1 calc R . .
C313 C 0.6513(2) 0.73425(15) 1.10149(16) 0.0331(9) Uani 1 1 d . I .
C314 C 0.6628(2) 0.73928(14) 1.05280(15) 0.0290(9) Uani 1 1 d . . .
H314 H 0.6224 0.7439 1.0236 0.035 Uiso 1 1 calc R . .
C315 C 0.8420(3) 0.71691(17) 1.18436(16) 0.0413(11) Uani 1 1 d . . .
F307 F 0.82677(18) 0.71762(15) 1.22962(10) 0.0880(12) Uani 1 1 d . . .
F308 F 0.87268(17) 0.67394(11) 1.18162(11) 0.0706(9) Uani 1 1 d . . .
F309 F 0.89419(18) 0.74933(12) 1.18776(12) 0.0769(10) Uani 1 1 d . . .
C316 C 0.5760(3) 0.7362(2) 1.1074(2) 0.0503(13) Uani 1 1 d . . .
F310 F 0.5744(3) 0.7484(3) 1.1553(2) 0.0948(19) Uani 0.738(8) 1 d PDU I 1
F311 F 0.5461(3) 0.6916(2) 1.1010(4) 0.099(2) Uani 0.738(8) 1 d PDU I 1
F312 F 0.5326(3) 0.7646(3) 1.0751(2) 0.084(2) Uani 0.738(8) 1 d PDU I 1
F510 F 0.5256(8) 0.7169(10) 1.0675(7) 0.0948(19) Uani 0.262(8) 1 d PDU I 2
F511 F 0.5546(9) 0.7837(7) 1.1010(10) 0.099(2) Uani 0.262(8) 1 d PDU I 2
F512 F 0.5621(9) 0.7215(9) 1.1468(8) 0.084(2) Uani 0.262(8) 1 d PDU I 2
C317 C 0.68250(19) 0.71622(14) 0.94255(14) 0.0247(8) Uani 1 1 d . . .
C318 C 0.6600(2) 0.73100(15) 0.89026(14) 0.0295(9) Uani 1 1 d . . .
H318 H 0.6783 0.7607 0.8805 0.035 Uiso 1 1 calc R . .
C319 C 0.6120(2) 0.70388(15) 0.85232(15) 0.0322(9) Uani 1 1 d . . .
C320 C 0.5849(2) 0.66048(16) 0.86432(15) 0.0356(10) Uani 1 1 d . J .
H320 H 0.5517 0.6422 0.8383 0.043 Uiso 1 1 calc R . .
C321 C 0.6068(2) 0.64393(15) 0.91506(15) 0.0334(9) Uani 1 1 d . . .
C322 C 0.6545(2) 0.67167(15) 0.95340(15) 0.0314(9) Uani 1 1 d . J .
H322 H 0.6683 0.6597 0.9881 0.038 Uiso 1 1 calc R . .
C323 C 0.5904(3) 0.7217(2) 0.79732(17) 0.0515(13) Uani 1 1 d . . .
F313 F 0.6403(2) 0.71663(18) 0.77354(13) 0.1149(16) Uani 1 1 d . . .
F314 F 0.5737(2) 0.76879(13) 0.79394(11) 0.0814(10) Uani 1 1 d . . .
F315 F 0.5313(2) 0.70039(14) 0.76859(12) 0.1044(14) Uani 1 1 d . . .
C324 C 0.5714(7) 0.5995(6) 0.9264(4) 0.0490(19) Uani 0.529(17) 1 d PD J 1
F316 F 0.5739(9) 0.5643(10) 0.8920(6) 0.065(4) Uani 0.529(17) 1 d PDU J 1
F317 F 0.5019(6) 0.6044(4) 0.9252(5) 0.081(3) Uani 0.529(17) 1 d PDU J 1
F318 F 0.6043(9) 0.5811(5) 0.9731(4) 0.098(4) Uani 0.529(17) 1 d PDU J 1
C624 C 0.5855(7) 0.5941(7) 0.9320(6) 0.0490(19) Uani 0.471(17) 1 d PD J 2
F516 F 0.5348(9) 0.5997(3) 0.9573(8) 0.088(4) Uani 0.471(17) 1 d PDU J 2
F517 F 0.6385(6) 0.5688(4) 0.9640(4) 0.058(3) Uani 0.471(17) 1 d PDU J 2
F518 F 0.5562(11) 0.5647(12) 0.8916(6) 0.074(5) Uani 0.471(17) 1 d PDU J 2
C325 C 0.8203(2) 0.72282(14) 0.98133(13) 0.0258(8) Uani 1 1 d . . .
C326 C 0.8606(2) 0.74257(14) 0.94959(14) 0.0278(9) Uani 1 1 d . . .
H326 H 0.8439 0.7716 0.9307 0.033 Uiso 1 1 calc R . .
C327 C 0.9245(2) 0.72112(16) 0.94470(15) 0.0328(9) Uani 1 1 d . . .
C328 C 0.9512(2) 0.67919(16) 0.97229(16) 0.0381(10) Uani 1 1 d . . .
H328 H 0.9954 0.6650 0.9700 0.046 Uiso 1 1 calc R . .
C329 C 0.9115(2) 0.65873(15) 1.00321(16) 0.0363(10) Uani 1 1 d . . .
C330 C 0.8471(2) 0.67950(14) 1.00660(14) 0.0299(9) Uani 1 1 d . . .
H330 H 0.8201 0.6636 1.0269 0.036 Uiso 1 1 calc R . .
C331 C 0.9636(2) 0.74356(19) 0.90923(18) 0.0437(12) Uani 1 1 d . . .
F319 F 1.03150(15) 0.72823(14) 0.91793(13) 0.0840(11) Uani 1 1 d . . .
F320 F 0.93172(17) 0.73521(11) 0.85937(10) 0.0624(8) Uani 1 1 d . . .
F321 F 0.96710(17) 0.79239(11) 0.91339(12) 0.0646(8) Uani 1 1 d . . .
C332 C 0.9381(3) 0.61425(19) 1.0358(2) 0.0536(13) Uani 1 1 d . . .
F322 F 0.94116(19) 0.62141(12) 1.08573(11) 0.0742(10) Uani 1 1 d . . .
F323 F 0.8930(2) 0.57637(12) 1.02255(15) 0.0914(11) Uani 1 1 d . . .
F324 F 1.0020(2) 0.59969(14) 1.03413(16) 0.1087(16) Uani 1 1 d . . .

loop_
_atom_site_aniso_label
_atom_site_aniso_U_11
_atom_site_aniso_U_22
_atom_site_aniso_U_33
_atom_site_aniso_U_23
_atom_site_aniso_U_13
_atom_site_aniso_U_12
Rh1 0.03177(19) 0.0470(2) 0.03470(19) -0.00468(15) 0.01105(15) -0.00137(16)
P1 0.0320(6) 0.0442(7) 0.0380(6) 0.0000(5) 0.0069(5) 0.0005(5)
P2 0.0325(6) 0.0462(7) 0.0391(6) -0.0102(5) 0.0060(5) -0.0013(5)
P3 0.0537(7) 0.0450(7) 0.0338(6) -0.0017(5) 0.0238(5) -0.0060(6)
C1 0.040(3) 0.042(3) 0.053(3) 0.008(2) 0.005(2) 0.000(2)
C2 0.042(3) 0.059(4) 0.072(4) 0.012(3) 0.002(3) -0.010(3)
C3 0.078(4) 0.075(4) 0.055(3) 0.021(3) 0.031(3) 0.002(3)
C4 0.040(3) 0.044(3) 0.047(3) 0.009(2) 0.007(2) 0.000(2)
C5 0.051(3) 0.063(4) 0.076(4) 0.023(3) 0.020(3) 0.017(3)
C6 0.045(3) 0.051(3) 0.053(3) 0.007(2) -0.006(2) -0.006(2)
C7 0.038(3) 0.068(4) 0.043(3) -0.018(2) 0.004(2) 0.001(2)
C8 0.057(3) 0.091(4) 0.057(3) -0.014(3) 0.025(3) -0.007(3)
C9 0.052(3) 0.068(4) 0.071(4) -0.023(3) 0.006(3) 0.017(3)
C10 0.038(3) 0.067(4) 0.045(3) 0.007(2) 0.004(2) 0.004(2)
C11 0.058(3) 0.068(4) 0.070(4) 0.016(3) 0.006(3) -0.008(3)
C12 0.060(3) 0.100(5) 0.054(3) 0.005(3) 0.027(3) 0.011(3)
C13 0.037(3) 0.058(3) 0.056(3) -0.023(2) 0.006(2) 0.000(2)
C14 0.080(4) 0.089(5) 0.070(4) -0.032(3) 0.032(3) -0.008(4)
C15 0.041(3) 0.078(4) 0.084(4) -0.028(3) 0.000(3) 0.017(3)
C16 0.045(3) 0.054(3) 0.052(3) -0.016(2) 0.002(2) -0.001(2)
C17 0.054(3) 0.077(4) 0.085(4) -0.027(3) 0.014(3) -0.025(3)
C18 0.051(3) 0.065(4) 0.064(3) -0.026(3) -0.017(3) 0.004(3)
C19 0.069(3) 0.053(3) 0.051(3) 0.001(2) 0.028(3) 0.004(3)
C20 0.065(4) 0.101(5) 0.071(4) 0.003(3) 0.043(3) 0.013(3)
C21 0.107(6) 0.062(4) 0.128(6) 0.000(4) 0.034(5) 0.024(4)
C22 0.077(4) 0.055(3) 0.038(3) -0.008(2) 0.013(3) -0.013(3)
C23 0.090(4) 0.080(4) 0.036(3) -0.008(3) 0.027(3) 0.009(3)
C24 0.164(7) 0.075(5) 0.064(4) -0.014(3) 0.011(4) -0.045(5)
C25 0.072(4) 0.063(4) 0.046(3) -0.001(2) 0.030(3) -0.019(3)
C26 0.093(4) 0.083(4) 0.044(3) -0.005(3) 0.035(3) -0.027(3)
C27 0.073(4) 0.111(5) 0.089(5) 0.003(4) 0.059(4) -0.016(4)
Rh2 0.02393(17) 0.02380(18) 0.02682(17) 0.00295(12) 0.00039(12) -0.00240(13)
P11 0.0234(5) 0.0232(5) 0.0238(5) 0.0034(4) 0.0024(4) -0.0019(4)
P12 0.0242(5) 0.0272(6) 0.0230(5) -0.0005(4) 0.0033(4) 0.0019(4)
P13 0.0287(6) 0.0285(6) 0.0535(7) 0.0062(5) -0.0057(5) -0.0039(5)
C101 0.049(3) 0.036(3) 0.027(2) 0.0038(18) 0.0139(19) 0.010(2)
C102 0.081(4) 0.038(3) 0.030(2) -0.0005(19) 0.014(2) 0.011(2)
C103 0.050(3) 0.080(4) 0.049(3) 0.000(3) 0.022(2) 0.018(3)
C104 0.034(2) 0.030(2) 0.027(2) 0.0070(17) -0.0001(17) -0.0047(18)
C105 0.050(3) 0.059(3) 0.042(3) 0.021(2) 0.003(2) -0.013(2)
C106 0.039(2) 0.038(3) 0.030(2) 0.0089(18) -0.0054(18) -0.001(2)
C107 0.026(2) 0.036(2) 0.026(2) 0.0006(17) 0.0029(16) -0.0094(18)
C108 0.029(2) 0.056(3) 0.044(3) -0.003(2) 0.0106(19) -0.003(2)
C109 0.051(3) 0.037(3) 0.040(2) 0.003(2) 0.013(2) -0.015(2)
C110 0.035(2) 0.038(3) 0.029(2) 0.0080(18) 0.0062(17) 0.0155(19)
C111 0.066(3) 0.041(3) 0.047(3) 0.001(2) 0.020(2) 0.020(2)
C112 0.031(2) 0.071(4) 0.045(3) 0.004(2) 0.012(2) 0.009(2)
C113 0.038(2) 0.037(3) 0.028(2) -0.0036(17) 0.0100(18) -0.0105(19)
C114 0.039(3) 0.073(4) 0.056(3) -0.013(3) 0.019(2) -0.012(2)
C115 0.074(3) 0.047(3) 0.029(2) 0.004(2) 0.012(2) -0.016(3)
C116 0.038(2) 0.035(2) 0.029(2) -0.0050(18) 0.0064(18) -0.0050(19)
C117 0.059(3) 0.050(3) 0.051(3) -0.019(2) 0.023(2) -0.005(2)
C118 0.042(3) 0.056(3) 0.033(2) -0.001(2) -0.0017(19) -0.008(2)
C119 0.058(6) 0.046(4) 0.045(4) 0.005(3) 0.010(4) -0.015(4)
C120 0.054(4) 0.074(5) 0.061(4) -0.004(5) 0.016(3) -0.020(4)
C121 0.105(6) 0.053(3) 0.078(5) 0.014(4) 0.012(5) -0.019(4)
C419 0.058(6) 0.046(4) 0.045(4) 0.005(3) 0.010(4) -0.015(4)
C420 0.054(4) 0.074(5) 0.061(4) -0.004(5) 0.016(3) -0.020(4)
C421 0.105(6) 0.053(3) 0.078(5) 0.014(4) 0.012(5) -0.019(4)
C122 0.039(5) 0.036(3) 0.049(4) -0.008(2) 0.010(5) -0.009(3)
C123 0.035(3) 0.046(6) 0.051(6) -0.006(4) 0.009(3) -0.011(3)
C124 0.072(7) 0.043(3) 0.086(5) -0.017(3) 0.020(5) -0.004(5)
C422 0.039(5) 0.036(3) 0.049(4) -0.008(2) 0.010(5) -0.009(3)
C423 0.035(3) 0.046(6) 0.051(6) -0.006(4) 0.009(3) -0.011(3)
C424 0.072(7) 0.043(3) 0.086(5) -0.017(3) 0.020(5) -0.004(5)
C125 0.038(3) 0.044(4) 0.080(4) -0.010(3) 0.000(3) 0.004(3)
C126 0.049(4) 0.054(4) 0.107(4) -0.007(3) -0.012(3) 0.017(3)
C127 0.066(5) 0.075(5) 0.104(4) -0.012(4) 0.034(4) 0.019(4)
C425 0.038(3) 0.044(4) 0.080(4) -0.010(3) 0.000(3) 0.004(3)
C426 0.049(4) 0.054(4) 0.107(4) -0.007(3) -0.012(3) 0.017(3)
C427 0.066(5) 0.075(5) 0.104(4) -0.012(4) 0.034(4) 0.019(4)
B1 0.020(2) 0.029(2) 0.026(2) 0.0033(18) 0.0055(17) -0.0027(18)
C201 0.024(2) 0.021(2) 0.0264(19) -0.0001(15) 0.0080(15) 0.0003(15)
C202 0.028(2) 0.027(2) 0.026(2) -0.0004(16) 0.0061(16) 0.0006(17)
C203 0.040(2) 0.024(2) 0.028(2) -0.0003(16) 0.0107(18) 0.0009(18)
C204 0.047(3) 0.026(2) 0.027(2) -0.0010(16) 0.0167(19) -0.0011(19)
C205 0.033(2) 0.025(2) 0.038(2) -0.0031(17) 0.0163(18) 0.0000(17)
C206 0.029(2) 0.026(2) 0.026(2) -0.0039(16) 0.0074(16) 0.0006(17)
C207 0.052(3) 0.047(3) 0.027(2) 0.003(2) 0.008(2) 0.004(2)
F201 0.062(3) 0.099(4) 0.046(2) -0.005(2) -0.0056(18) 0.039(3)
F202 0.081(4) 0.061(3) 0.075(3) 0.006(2) -0.036(3) -0.019(2)
F203 0.075(3) 0.148(6) 0.0238(18) 0.026(2) 0.0147(17) 0.015(3)
F401 0.062(3) 0.099(4) 0.046(2) -0.005(2) -0.0056(18) 0.039(3)
F402 0.081(4) 0.061(3) 0.075(3) 0.006(2) -0.036(3) -0.019(2)
F403 0.075(3) 0.148(6) 0.0238(18) 0.026(2) 0.0147(17) 0.015(3)
C208 0.054(3) 0.050(3) 0.051(3) -0.007(2) 0.032(3) -0.005(3)
F204 0.056(3) 0.121(5) 0.066(3) -0.026(4) 0.043(3) -0.024(4)
F205 0.044(3) 0.069(4) 0.158(6) -0.035(4) 0.048(4) -0.021(3)
F206 0.041(3) 0.100(5) 0.093(4) 0.042(4) 0.034(3) 0.023(3)
F404 0.056(3) 0.121(5) 0.066(3) -0.026(4) 0.043(3) -0.024(4)
F405 0.044(3) 0.069(4) 0.158(6) -0.035(4) 0.048(4) -0.021(3)
F406 0.041(3) 0.100(5) 0.093(4) 0.042(4) 0.034(3) 0.023(3)
C209 0.0226(19) 0.030(2) 0.0168(17) 0.0027(15) 0.0065(14) -0.0009(16)
C210 0.0206(19) 0.029(2) 0.0236(19) 0.0042(15) 0.0051(15) 0.0018(16)
C211 0.029(2) 0.034(2) 0.0253(19) -0.0046(16) 0.0111(16) -0.0028(18)
C212 0.034(2) 0.024(2) 0.031(2) 0.0011(16) 0.0118(17) 0.0020(17)
C213 0.028(2) 0.036(3) 0.029(2) 0.0067(17) 0.0078(17) 0.0084(18)
C214 0.023(2) 0.033(2) 0.0255(19) 0.0042(16) 0.0062(15) 0.0005(17)
C215 0.033(2) 0.039(3) 0.053(3) -0.009(2) 0.015(2) -0.002(2)
F207 0.044(2) 0.097(4) 0.109(4) -0.079(3) 0.022(2) -0.017(2)
F208 0.057(2) 0.091(3) 0.095(3) 0.029(3) 0.002(2) -0.042(2)
F209 0.0274(17) 0.045(2) 0.076(3) -0.008(2) -0.0108(19) -0.0024(15)
F407 0.044(2) 0.097(4) 0.109(4) -0.079(3) 0.022(2) -0.017(2)
F408 0.057(2) 0.091(3) 0.095(3) 0.029(3) 0.002(2) -0.042(2)
F409 0.0274(17) 0.045(2) 0.076(3) -0.008(2) -0.0108(19) -0.0024(15)
C216 0.035(3) 0.040(3) 0.050(3) 0.002(2) 0.005(2) 0.009(2)
F210 0.055(3) 0.140(5) 0.065(3) 0.012(3) 0.029(2) 0.052(3)
F211 0.038(2) 0.057(3) 0.072(3) 0.000(2) -0.0171(18) 0.0153(18)
F212 0.045(2) 0.042(2) 0.162(6) 0.046(3) 0.002(3) 0.0113(17)
F410 0.055(3) 0.140(5) 0.065(3) 0.012(3) 0.029(2) 0.052(3)
F411 0.038(2) 0.057(3) 0.072(3) 0.000(2) -0.0171(18) 0.0153(18)
F412 0.045(2) 0.042(2) 0.162(6) 0.046(3) 0.002(3) 0.0113(17)
C217 0.0232(19) 0.034(2) 0.0191(18) -0.0017(16) 0.0038(15) -0.0009(17)
C218 0.034(2) 0.030(2) 0.028(2) 0.0031(17) 0.0124(17) 0.0037(18)
C219 0.037(2) 0.040(3) 0.036(2) 0.0052(19) 0.0125(19) 0.012(2)
C220 0.033(2) 0.046(3) 0.035(2) 0.0048(19) 0.0146(18) 0.014(2)
C221 0.026(2) 0.043(3) 0.029(2) 0.0016(18) 0.0096(17) 0.0003(19)
C222 0.026(2) 0.034(2) 0.0239(19) 0.0026(16) 0.0069(16) 0.0019(17)
C223 0.048(4) 0.042(5) 0.048(4) 0.008(3) 0.022(4) 0.014(4)
F213 0.115(8) 0.055(4) 0.048(4) 0.009(3) -0.005(4) 0.035(5)
F214 0.065(5) 0.048(4) 0.096(4) 0.017(3) 0.032(4) 0.007(4)
F215 0.091(6) 0.053(4) 0.090(5) 0.020(3) 0.051(5) 0.040(4)
C523 0.048(4) 0.042(5) 0.048(4) 0.008(3) 0.022(4) 0.014(4)
F413 0.089(11) 0.034(7) 0.104(8) 0.025(6) 0.038(9) 0.006(10)
F414 0.045(6) 0.059(11) 0.061(8) 0.036(6) 0.025(5) 0.027(6)
F415 0.081(10) 0.078(11) 0.125(12) 0.067(8) 0.071(9) 0.061(8)
C224 0.042(3) 0.065(4) 0.044(3) 0.012(2) 0.024(2) 0.007(2)
F216 0.071(2) 0.067(2) 0.070(2) 0.0068(15) 0.0432(16) -0.0129(16)
F217 0.0429(18) 0.129(3) 0.104(3) 0.056(2) 0.0480(18) 0.0280(19)
F218 0.094(2) 0.095(2) 0.0400(17) -0.0048(16) 0.0349(16) -0.022(2)
C225 0.0208(19) 0.028(2) 0.028(2) -0.0012(16) 0.0081(15) 0.0015(16)
C226 0.030(2) 0.034(2) 0.025(2) -0.0011(17) 0.0077(16) -0.0029(18)
C227 0.034(2) 0.035(2) 0.037(2) -0.0071(18) 0.0129(18) -0.0087(19)
C228 0.037(2) 0.055(3) 0.031(2) -0.013(2) 0.0083(19) -0.007(2)
C229 0.039(2) 0.051(3) 0.027(2) -0.0022(19) 0.0084(18) -0.003(2)
C230 0.032(2) 0.036(3) 0.027(2) -0.0007(17) 0.0088(17) -0.0031(18)
C231 0.054(3) 0.054(3) 0.049(3) -0.010(2) 0.016(3) -0.015(3)
F219 0.141(5) 0.046(3) 0.056(3) -0.020(2) 0.021(3) -0.046(3)
F220 0.111(4) 0.072(3) 0.158(6) -0.007(4) 0.087(4) -0.038(3)
F221 0.137(4) 0.050(3) 0.061(3) 0.011(2) -0.016(3) -0.047(3)
F419 0.141(5) 0.046(3) 0.056(3) -0.020(2) 0.021(3) -0.046(3)
F420 0.111(4) 0.072(3) 0.158(6) -0.007(4) 0.087(4) -0.038(3)
F421 0.137(4) 0.050(3) 0.061(3) 0.011(2) -0.016(3) -0.047(3)
C232 0.066(4) 0.082(5) 0.033(3) 0.000(3) 0.005(3) -0.015(3)
F222 0.129(4) 0.181(6) 0.040(2) 0.022(3) 0.043(3) 0.016(4)
F223 0.169(6) 0.075(3) 0.039(2) 0.023(2) -0.018(3) -0.031(3)
F224 0.091(4) 0.121(4) 0.040(2) 0.009(2) -0.022(2) -0.032(3)
F422 0.129(4) 0.181(6) 0.040(2) 0.022(3) 0.043(3) 0.016(4)
F423 0.169(6) 0.075(3) 0.039(2) 0.023(2) -0.018(3) -0.031(3)
F424 0.091(4) 0.121(4) 0.040(2) 0.009(2) -0.022(2) -0.032(3)
B2 0.019(2) 0.027(2) 0.025(2) 0.0022(17) 0.0061(17) -0.0008(18)
C301 0.026(2) 0.029(2) 0.0186(18) -0.0007(15) 0.0090(15) -0.0010(17)
C302 0.0197(19) 0.028(2) 0.028(2) -0.0005(16) 0.0055(15) 0.0001(16)
C303 0.027(2) 0.034(2) 0.027(2) -0.0010(17) 0.0099(16) 0.0052(18)
C304 0.034(2) 0.024(2) 0.031(2) 0.0015(16) 0.0115(17) 0.0034(17)
C305 0.027(2) 0.031(2) 0.026(2) -0.0013(16) 0.0103(16) -0.0050(17)
C306 0.0221(19) 0.031(2) 0.0243(19) 0.0023(16) 0.0045(15) 0.0030(16)
C307 0.033(2) 0.033(3) 0.052(3) 0.006(2) 0.007(2) 0.011(2)
F301 0.0407(16) 0.091(2) 0.075(2) 0.0047(17) 0.0239(15) 0.0282(16)
F302 0.0444(16) 0.074(2) 0.0530(17) -0.0037(15) -0.0142(13) 0.0231(15)
F303 0.0488(18) 0.0388(18) 0.151(3) 0.0292(19) -0.0007(19) 0.0141(14)
C308 0.034(2) 0.040(3) 0.047(3) 0.000(2) 0.005(2) -0.004(2)
F304 0.053(2) 0.0431(19) 0.173(4) -0.039(2) -0.008(2) -0.0056(15)
F305 0.073(2) 0.166(4) 0.074(2) 0.020(2) 0.0171(19) -0.074(2)
F306 0.0323(14) 0.0505(17) 0.0656(18) -0.0012(13) -0.0065(12) -0.0064(12)
C309 0.027(2) 0.022(2) 0.0258(19) 0.0007(15) 0.0078(16) 0.0020(16)
C310 0.028(2) 0.023(2) 0.027(2) -0.0017(15) 0.0052(16) 0.0016(16)
C311 0.042(2) 0.025(2) 0.025(2) 0.0000(16) 0.0076(17) 0.0051(18)
C312 0.051(3) 0.029(2) 0.030(2) 0.0002(17) 0.019(2) -0.001(2)
C313 0.038(2) 0.030(2) 0.037(2) 0.0013(18) 0.0194(19) 0.0040(18)
C314 0.029(2) 0.027(2) 0.033(2) 0.0022(16) 0.0111(17) 0.0010(17)
C315 0.051(3) 0.043(3) 0.028(2) -0.0017(19) 0.006(2) 0.002(2)
F307 0.078(2) 0.160(4) 0.0243(15) 0.0084(17) 0.0105(14) 0.034(2)
F308 0.083(2) 0.0559(19) 0.0541(18) -0.0012(14) -0.0145(15) 0.0294(17)
F309 0.065(2) 0.076(2) 0.066(2) 0.0160(16) -0.0243(16) -0.0181(17)
C316 0.054(3) 0.057(4) 0.051(3) 0.004(3) 0.033(3) -0.001(3)
F310 0.062(3) 0.170(6) 0.068(3) -0.028(4) 0.045(2) 0.002(4)
F311 0.049(3) 0.093(4) 0.163(6) -0.001(4) 0.046(3) -0.017(3)
F312 0.046(3) 0.132(5) 0.083(3) 0.054(3) 0.035(2) 0.040(3)
F510 0.062(3) 0.170(6) 0.068(3) -0.028(4) 0.045(2) 0.002(4)
F511 0.049(3) 0.093(4) 0.163(6) -0.001(4) 0.046(3) -0.017(3)
F512 0.046(3) 0.132(5) 0.083(3) 0.054(3) 0.035(2) 0.040(3)
C317 0.0216(19) 0.027(2) 0.0270(19) 0.0002(15) 0.0096(15) 0.0045(16)
C318 0.032(2) 0.031(2) 0.027(2) 0.0010(16) 0.0106(17) -0.0009(18)
C319 0.033(2) 0.038(3) 0.027(2) -0.0002(17) 0.0094(17) 0.0002(19)
C320 0.035(2) 0.043(3) 0.029(2) -0.0094(18) 0.0080(18) -0.006(2)
C321 0.037(2) 0.031(2) 0.033(2) -0.0035(18) 0.0107(18) -0.0080(19)
C322 0.033(2) 0.033(2) 0.028(2) 0.0008(17) 0.0077(17) -0.0002(18)
C323 0.064(3) 0.059(4) 0.027(2) -0.001(2) 0.004(2) -0.006(3)
F313 0.122(3) 0.193(5) 0.0449(19) 0.038(2) 0.049(2) 0.055(3)
F314 0.122(3) 0.069(2) 0.0426(17) 0.0205(15) 0.0036(18) 0.007(2)
F315 0.128(3) 0.106(3) 0.0461(18) 0.0167(18) -0.036(2) -0.050(2)
C324 0.052(5) 0.056(5) 0.037(4) -0.003(3) 0.009(4) -0.026(4)
F316 0.087(8) 0.039(6) 0.070(6) -0.011(5) 0.024(5) -0.021(7)
F317 0.090(7) 0.074(5) 0.092(7) -0.005(5) 0.048(6) -0.046(5)
F318 0.131(10) 0.081(8) 0.058(5) 0.032(5) -0.019(6) -0.072(7)
C624 0.052(5) 0.056(5) 0.037(4) -0.003(3) 0.009(4) -0.026(4)
F516 0.105(8) 0.058(5) 0.134(10) 0.006(7) 0.091(7) -0.012(6)
F517 0.068(6) 0.042(5) 0.058(5) 0.019(3) 0.007(4) -0.015(4)
F518 0.091(9) 0.056(8) 0.056(6) 0.007(5) -0.015(6) -0.043(7)
C325 0.025(2) 0.031(2) 0.0194(18) -0.0010(16) 0.0038(15) 0.0025(17)
C326 0.026(2) 0.033(2) 0.0233(19) 0.0025(16) 0.0053(16) 0.0050(17)
C327 0.029(2) 0.042(3) 0.029(2) -0.0002(18) 0.0108(17) 0.0022(19)
C328 0.035(2) 0.045(3) 0.037(2) 0.000(2) 0.0147(19) 0.014(2)
C329 0.040(2) 0.036(3) 0.034(2) 0.0033(18) 0.0115(19) 0.013(2)
C330 0.035(2) 0.027(2) 0.030(2) 0.0003(16) 0.0125(17) 0.0039(18)
C331 0.036(3) 0.058(4) 0.042(3) 0.010(2) 0.018(2) 0.011(2)
F319 0.0425(17) 0.131(3) 0.093(2) 0.055(2) 0.0427(17) 0.0319(19)
F320 0.081(2) 0.078(2) 0.0342(15) 0.0041(14) 0.0258(15) -0.0060(17)
F321 0.074(2) 0.061(2) 0.073(2) -0.0019(15) 0.0441(17) -0.0170(16)
C332 0.064(3) 0.046(3) 0.058(3) 0.016(2) 0.029(3) 0.028(3)
F322 0.102(3) 0.071(2) 0.0527(19) 0.0289(16) 0.0265(17) 0.0369(19)
F323 0.125(3) 0.0385(19) 0.105(3) 0.0165(18) 0.020(2) 0.012(2)
F324 0.102(3) 0.111(3) 0.140(3) 0.081(3) 0.079(3) 0.081(2)

loop_
_atom_type_symbol
_atom_type_description
_atom_type_scat_dispersion_real
_atom_type_scat_dispersion_imag
_atom_type_scat_source
C C 0.0033 0.0016 'International Tables Vol C Tables 4.2.6.8 and 6.1.1.4'
H H 0.0000 0.0000 'International Tables Vol C Tables 4.2.6.8 and 6.1.1.4'
B B 0.0013 0.0007 'International Tables Vol C Tables 4.2.6.8 and 6.1.1.4'
F F 0.0171 0.0103 'International Tables Vol C Tables 4.2.6.8 and 6.1.1.4'
P P 0.1023 0.0942 'International Tables Vol C Tables 4.2.6.8 and 6.1.1.4'
Rh Rh -1.1178 0.9187 'International Tables Vol C Tables 4.2.6.8 and 6.1.1.4'

loop_
_geom_angle_atom_site_label_1
_geom_angle_atom_site_label_2
_geom_angle_atom_site_label_3
_geom_angle
_geom_angle_site_symmetry_1
_geom_angle_site_symmetry_3
_geom_angle_publ_flag
P2 Rh1 P1 141.95(5) . . ?
P2 Rh1 P3 109.67(4) . . ?
P1 Rh1 P3 108.38(4) . . ?
C1 P1 C7 102.4(2) . . ?
C1 P1 C4 107.7(2) . . ?
C7 P1 C4 103.0(2) . . ?
C1 P1 Rh1 107.77(15) . . ?
C7 P1 Rh1 110.68(15) . . ?
C4 P1 Rh1 123.34(16) . . ?
C13 P2 C10 103.2(2) . . ?
C13 P2 C16 107.8(2) . . ?
C10 P2 C16 102.9(2) . . ?
C13 P2 Rh1 105.47(16) . . ?
C10 P2 Rh1 112.20(15) . . ?
C16 P2 Rh1 123.44(17) . . ?
C22 P3 C19 108.8(3) . . ?
C22 P3 C25 102.1(2) . . ?
C19 P3 C25 100.6(2) . . ?
C22 P3 Rh1 115.52(18) . . ?
C19 P3 Rh1 113.03(17) . . ?
C25 P3 Rh1 115.29(18) . . ?
C2 C1 C3 111.6(4) . . ?
C2 C1 P1 115.4(3) . . ?
C3 C1 P1 113.1(3) . . ?
C5 C4 C6 109.9(4) . . ?
C5 C4 P1 112.3(3) . . ?
C6 C4 P1 116.1(3) . . ?
C9 C7 C8 110.9(4) . . ?
C9 C7 P1 115.0(4) . . ?
C8 C7 P1 109.8(4) . . ?
C11 C10 C12 110.7(4) . . ?
C11 C10 P2 114.9(4) . . ?
C12 C10 P2 110.3(4) . . ?
C15 C13 C14 111.6(4) . . ?
C15 C13 P2 116.9(3) . . ?
C14 C13 P2 111.5(4) . . ?
C17 C16 C18 110.7(5) . . ?
C17 C16 P2 112.4(3) . . ?
C18 C16 P2 116.6(4) . . ?
C21 C19 C20 110.4(5) . . ?
C21 C19 P3 116.8(4) . . ?
C20 C19 P3 111.6(4) . . ?
C24 C22 C23 110.3(5) . . ?
C24 C22 P3 118.3(4) . . ?
C23 C22 P3 112.1(4) . . ?
C26 C25 C27 110.8(5) . . ?
C26 C25 P3 113.2(4) . . ?
C27 C25 P3 110.1(4) . . ?
P12 Rh2 P11 144.95(4) . . ?
P12 Rh2 P13 108.66(4) . . ?
P11 Rh2 P13 106.39(4) . . ?
C107 P11 C101 102.91(19) . . ?
C107 P11 C104 102.32(18) . . ?
C101 P11 C104 108.03(19) . . ?
C107 P11 Rh2 109.07(12) . . ?
C101 P11 Rh2 108.51(14) . . ?
C104 P11 Rh2 123.97(13) . . ?
C113 P12 C110 103.97(19) . . ?
C113 P12 C116 108.40(18) . . ?
C110 P12 C116 102.72(19) . . ?
C113 P12 Rh2 106.67(13) . . ?
C110 P12 Rh2 110.13(13) . . ?
C116 P12 Rh2 123.38(14) . . ?
C119 P13 C425 84.0(7) . . ?
C119 P13 C422 110.4(13) . . ?
C425 P13 C422 116.5(10) . . ?
C119 P13 C122 105.8(11) . . ?
C425 P13 C122 124.4(9) . . ?
C422 P13 C122 8.9(15) . . ?
C119 P13 C125 99.6(5) . . ?
C425 P13 C125 25.2(6) . . ?
C422 P13 C125 92.4(8) . . ?
C122 P13 C125 100.8(7) . . ?
C119 P13 C419 16.4(5) . . ?
C425 P13 C419 99.6(8) . . ?
C422 P13 C419 107.5(13) . . ?
C122 P13 C419 100.9(11) . . ?
C125 P13 C419 116.1(5) . . ?
C119 P13 Rh2 116.7(4) . . ?
C425 P13 Rh2 107.5(6) . . ?
C422 P13 Rh2 117.3(10) . . ?
C122 P13 Rh2 114.9(8) . . ?
C125 P13 Rh2 116.6(2) . . ?
C419 P13 Rh2 106.6(4) . . ?
C102 C101 C103 110.8(4) . . ?
C102 C101 P11 115.7(3) . . ?
C103 C101 P11 114.1(3) . . ?
C105 C104 C106 108.8(3) . . ?
C105 C104 P11 112.6(3) . . ?
C106 C104 P11 117.6(3) . . ?
C108 C107 C109 110.5(3) . . ?
C108 C107 P11 110.1(3) . . ?
C109 C107 P11 114.7(3) . . ?
C112 C110 C111 110.1(4) . . ?
C112 C110 P12 110.8(3) . . ?
C111 C110 P12 114.5(3) . . ?
C114 C113 C115 110.4(4) . . ?
C114 C113 P12 113.1(3) . . ?
C115 C113 P12 116.6(3) . . ?
C117 C116 C118 110.7(4) . . ?
C117 C116 P12 111.4(3) . . ?
C118 C116 P12 117.1(3) . . ?
C121 C119 C120 106.9(10) . . ?
C121 C119 P13 121.8(9) . . ?
C120 C119 P13 112.6(9) . . ?
C421 C419 C420 108.7(11) . . ?
C421 C419 P13 116.9(10) . . ?
C420 C419 P13 111.8(10) . . ?
C124 C122 C123 109.8(10) . . ?
C124 C122 P13 119.7(18) . . ?
C123 C122 P13 112.0(17) . . ?
C424 C422 C423 107.8(12) . . ?
C424 C422 P13 120(2) . . ?
C423 C422 P13 114(2) . . ?
C126 C125 C127 111.0(7) . . ?
C126 C125 P13 110.5(6) . . ?
C127 C125 P13 111.8(5) . . ?
C426 C425 C427 114.2(16) . . ?
C426 C425 P13 121.4(13) . . ?
C427 C425 P13 104.7(14) . . ?
C209 B1 C225 114.2(3) . . ?
C209 B1 C217 114.3(3) . . ?
C225 B1 C217 102.7(3) . . ?
C209 B1 C201 102.4(3) . . ?
C225 B1 C201 111.9(3) . . ?
C217 B1 C201 111.8(3) . . ?
C202 C201 C206 115.8(3) . . ?
C202 C201 B1 122.8(3) . . ?
C206 C201 B1 121.3(3) . . ?
C203 C202 C201 122.1(4) . . ?
C204 C203 C202 121.3(4) . . ?
C204 C203 C207 119.8(4) . . ?
C202 C203 C207 118.9(4) . . ?
C203 C204 C205 117.3(3) . . ?
C206 C205 C204 121.0(4) . . ?
C206 C205 C208 119.0(4) . . ?
C204 C205 C208 120.0(4) . . ?
C205 C206 C201 122.5(4) . . ?
F402 C207 F401 114.5(14) . . ?
F402 C207 F203 79.5(14) . . ?
F401 C207 F203 39.9(12) . . ?
F402 C207 F202 125.1(12) . . ?
F401 C207 F202 71.9(12) . . ?
F203 C207 F202 107.5(5) . . ?
F402 C207 F201 28.2(14) . . ?
F401 C207 F201 131.4(9) . . ?
F203 C207 F201 104.7(4) . . ?
F202 C207 F201 104.7(5) . . ?
F402 C207 F403 98.3(14) . . ?
F401 C207 F403 99.1(13) . . ?
F203 C207 F403 124.4(8) . . ?
F202 C207 F403 32.2(10) . . ?
F201 C207 F403 73.8(12) . . ?
F402 C207 C203 114.2(11) . . ?
F401 C207 C203 112.5(8) . . ?
F203 C207 C203 114.4(4) . . ?
F202 C207 C203 111.4(4) . . ?
F201 C207 C203 113.4(4) . . ?
F403 C207 C203 116.6(8) . . ?
F206 C208 F406 117.9(7) . . ?
F206 C208 F404 70.6(7) . . ?
F406 C208 F404 106.6(8) . . ?
F206 C208 F204 107.2(6) . . ?
F406 C208 F204 25.0(7) . . ?
F404 C208 F204 126.5(6) . . ?
F206 C208 F205 106.8(6) . . ?
F406 C208 F205 78.2(7) . . ?
F404 C208 F205 38.6(5) . . ?
F204 C208 F205 103.0(5) . . ?
F206 C208 F405 29.8(5) . . ?
F406 C208 F405 105.1(8) . . ?
F404 C208 F405 99.9(9) . . ?
F204 C208 F405 85.9(7) . . ?
F205 C208 F405 133.3(7) . . ?
F206 C208 C205 116.4(5) . . ?
F406 C208 C205 118.9(7) . . ?
F404 C208 C205 115.9(5) . . ?
F204 C208 C205 112.2(5) . . ?
F205 C208 C205 110.2(4) . . ?
F405 C208 C205 108.2(6) . . ?
C214 C209 C210 115.6(3) . . ?
C214 C209 B1 122.0(3) . . ?
C210 C209 B1 121.6(3) . . ?
C211 C210 C209 122.7(3) . . ?
C210 C211 C212 120.6(4) . . ?
C210 C211 C215 121.4(4) . . ?
C212 C211 C215 118.0(4) . . ?
C213 C212 C211 118.2(4) . . ?
C212 C213 C214 121.0(3) . . ?
C212 C213 C216 119.6(4) . . ?
C214 C213 C216 119.4(4) . . ?
C209 C214 C213 121.9(4) . . ?
F407 C215 F409 118.6(13) . . ?
F407 C215 F207 127.1(10) . . ?
F409 C215 F207 55.9(8) . . ?
F407 C215 F209 34.0(13) . . ?
F409 C215 F209 132.8(6) . . ?
F207 C215 F209 105.3(4) . . ?
F407 C215 F208 71.5(14) . . ?
F409 C215 F208 55.2(8) . . ?
F207 C215 F208 106.6(5) . . ?
F209 C215 F208 102.6(4) . . ?
F407 C215 F408 107.0(13) . . ?
F409 C215 F408 97.0(11) . . ?
F207 C215 F408 41.2(8) . . ?
F209 C215 F408 74.4(9) . . ?
F208 C215 F408 140.1(8) . . ?
F407 C215 C211 113.9(9) . . ?
F409 C215 C211 112.7(6) . . ?
F207 C215 C211 115.1(4) . . ?
F209 C215 C211 114.4(4) . . ?
F208 C215 C211 111.9(4) . . ?
F408 C215 C211 105.0(7) . . ?
F410 C216 F210 124.4(12) . . ?
F410 C216 F411 114.5(16) . . ?
F210 C216 F411 66.4(12) . . ?
F410 C216 F211 29.7(17) . . ?
F210 C216 F211 106.5(4) . . ?
F411 C216 F211 133.6(8) . . ?
F410 C216 F212 74.7(17) . . ?
F210 C216 F212 108.8(5) . . ?
F411 C216 F212 46.9(11) . . ?
F211 C216 F212 103.1(4) . . ?
F410 C216 F412 104.3(15) . . ?
F210 C216 F412 31.1(12) . . ?
F411 C216 F412 96.0(14) . . ?
F211 C216 F412 79.2(13) . . ?
F212 C216 F412 130.8(10) . . ?
F410 C216 C213 116.7(12) . . ?
F210 C216 C213 112.6(4) . . ?
F411 C216 C213 111.5(8) . . ?
F211 C216 C213 113.1(4) . . ?
F212 C216 C213 112.2(4) . . ?
F412 C216 C213 111.5(10) . . ?
C218 C217 C222 115.6(3) . . ?
C218 C217 B1 121.1(3) . . ?
C222 C217 B1 122.9(3) . . ?
C219 C218 C217 122.7(4) . . ?
C218 C219 C220 120.8(4) . . ?
C218 C219 C523 119.9(6) . . ?
C220 C219 C523 118.3(7) . . ?
C218 C219 C223 117.5(4) . . ?
C220 C219 C223 121.6(4) . . ?
C523 C219 C223 13.0(11) . . ?
C221 C220 C219 118.2(4) . . ?
C220 C221 C222 120.4(4) . . ?
C220 C221 C224 119.6(4) . . ?
C222 C221 C224 120.0(4) . . ?
C221 C222 C217 122.3(4) . . ?
F215 C223 F213 108.1(7) . . ?
F215 C223 F214 105.6(6) . . ?
F213 C223 F214 105.3(6) . . ?
F215 C223 C219 113.0(7) . . ?
F213 C223 C219 110.1(9) . . ?
F214 C223 C219 114.3(9) . . ?
F415 C523 F414 107.0(10) . . ?
F415 C523 F413 107.2(10) . . ?
F414 C523 F413 106.1(9) . . ?
F415 C523 C219 115.3(14) . . ?
F414 C523 C219 113.8(14) . . ?
F413 C523 C219 106.9(17) . . ?
F218 C224 F217 107.3(4) . . ?
F218 C224 F216 104.8(4) . . ?
F217 C224 F216 105.3(4) . . ?
F218 C224 C221 112.8(4) . . ?
F217 C224 C221 113.1(4) . . ?
F216 C224 C221 112.9(4) . . ?
C226 C225 C230 115.9(3) . . ?
C226 C225 B1 121.3(3) . . ?
C230 C225 B1 122.5(3) . . ?
C227 C226 C225 122.1(4) . . ?
C228 C227 C226 120.8(4) . . ?
C228 C227 C231 119.7(4) . . ?
C226 C227 C231 119.5(4) . . ?
C227 C228 C229 118.4(4) . . ?
C228 C229 C230 120.7(4) . . ?
C228 C229 C232 119.4(4) . . ?
C230 C229 C232 119.9(4) . . ?
C229 C230 C225 122.1(4) . . ?
F420 C231 F421 112.4(11) . . ?
F420 C231 F220 125.4(9) . . ?
F421 C231 F220 66.9(10) . . ?
F420 C231 F219 73.8(11) . . ?
F421 C231 F219 44.5(10) . . ?
F220 C231 F219 106.8(5) . . ?
F420 C231 F221 29.8(10) . . ?
F421 C231 F221 129.9(8) . . ?
F220 C231 F221 105.9(5) . . ?
F219 C231 F221 101.0(5) . . ?
F420 C231 F419 96.5(11) . . ?
F421 C231 F419 104.1(11) . . ?
F220 C231 F419 40.7(7) . . ?
F219 C231 F419 130.8(7) . . ?
F221 C231 F419 69.4(8) . . ?
F420 C231 C227 114.7(9) . . ?
F421 C231 C227 113.8(7) . . ?
F220 C231 C227 114.0(5) . . ?
F219 C231 C227 114.1(4) . . ?
F221 C231 C227 113.9(4) . . ?
F419 C231 C227 113.6(6) . . ?
F423 C232 F223 125.4(12) . . ?
F423 C232 F222 71.0(18) . . ?
F223 C232 F222 105.9(6) . . ?
F423 C232 F424 107.9(17) . . ?
F223 C232 F424 67.2(14) . . ?
F222 C232 F424 42.8(13) . . ?
F423 C232 F224 36.0(18) . . ?
F223 C232 F224 104.6(5) . . ?
F222 C232 F224 104.9(5) . . ?
F424 C232 F224 131.4(9) . . ?
F423 C232 F422 109.8(17) . . ?
F223 C232 F422 33.1(13) . . ?
F222 C232 F422 132.7(12) . . ?
F424 C232 F422 99.6(16) . . ?
F224 C232 F422 78.2(15) . . ?
F423 C232 C229 116.4(12) . . ?
F223 C232 C229 114.4(5) . . ?
F222 C232 C229 112.7(5) . . ?
F424 C232 C229 113.2(9) . . ?
F224 C232 C229 113.3(5) . . ?
F422 C232 C229 108.5(11) . . ?
C317 B2 C325 103.9(3) . . ?
C317 B2 C301 113.7(3) . . ?
C325 B2 C301 112.5(3) . . ?
C317 B2 C309 111.2(3) . . ?
C325 B2 C309 112.0(3) . . ?
C301 B2 C309 103.8(3) . . ?
C302 C301 C306 115.8(3) . . ?
C302 C301 B2 122.8(3) . . ?
C306 C301 B2 121.1(3) . . ?
C301 C302 C303 121.7(3) . . ?
C304 C303 C302 121.2(3) . . ?
C304 C303 C307 120.2(4) . . ?
C302 C303 C307 118.6(4) . . ?
C303 C304 C305 118.1(4) . . ?
C304 C305 C306 120.6(3) . . ?
C304 C305 C308 118.5(4) . . ?
C306 C305 C308 120.8(4) . . ?
C305 C306 C301 122.5(3) . . ?
F301 C307 F303 106.6(4) . . ?
F301 C307 F302 106.2(4) . . ?
F303 C307 F302 106.4(4) . . ?
F301 C307 C303 112.6(4) . . ?
F303 C307 C303 112.4(4) . . ?
F302 C307 C303 112.2(3) . . ?
F306 C308 F305 105.8(4) . . ?
F306 C308 F304 106.3(4) . . ?
F305 C308 F304 105.2(4) . . ?
F306 C308 C305 114.1(4) . . ?
F305 C308 C305 111.7(4) . . ?
F304 C308 C305 113.1(4) . . ?
C310 C309 C314 115.9(3) . . ?
C310 C309 B2 123.6(3) . . ?
C314 C309 B2 120.4(3) . . ?
C311 C310 C309 122.3(4) . . ?
C310 C311 C312 120.7(4) . . ?
C310 C311 C315 119.0(4) . . ?
C312 C311 C315 120.2(4) . . ?
C311 C312 C313 117.9(4) . . ?
C314 C313 C312 120.9(4) . . ?
C314 C313 C316 119.9(4) . . ?
C312 C313 C316 119.2(4) . . ?
C313 C314 C309 122.2(4) . . ?
F307 C315 F309 106.1(4) . . ?
F307 C315 F308 105.9(4) . . ?
F309 C315 F308 105.2(4) . . ?
F307 C315 C311 114.1(4) . . ?
F309 C315 C311 112.5(4) . . ?
F308 C315 C311 112.4(4) . . ?
F512 C316 F312 121.7(8) . . ?
F512 C316 F310 35.8(11) . . ?
F312 C316 F310 108.3(5) . . ?
F512 C316 F510 105.9(12) . . ?
F312 C316 F510 60.5(11) . . ?
F310 C316 F510 131.7(7) . . ?
F512 C316 F311 67.8(12) . . ?
F312 C316 F311 106.7(5) . . ?
F310 C316 F311 103.4(5) . . ?
F510 C316 F311 49.1(10) . . ?
F512 C316 F511 107.3(12) . . ?
F312 C316 F511 38.6(8) . . ?
F310 C316 F511 78.3(10) . . ?
F510 C316 F511 98.6(12) . . ?
F311 C316 F511 138.7(8) . . ?
F512 C316 C313 121.2(8) . . ?
F312 C316 C313 115.0(4) . . ?
F310 C316 C313 112.4(5) . . ?
F510 C316 C313 114.5(6) . . ?
F311 C316 C313 110.2(4) . . ?
F511 C316 C313 106.8(8) . . ?
C322 C317 C318 115.2(3) . . ?
C322 C317 B2 121.9(3) . . ?
C318 C317 B2 122.6(3) . . ?
C319 C318 C317 122.4(4) . . ?
C320 C319 C318 121.0(4) . . ?
C320 C319 C323 119.4(4) . . ?
C318 C319 C323 119.6(4) . . ?
C319 C320 C321 118.6(4) . . ?
C320 C321 C322 120.3(4) . . ?
C320 C321 C324 116.1(6) . . ?
C322 C321 C324 123.4(6) . . ?
C320 C321 C624 123.2(7) . . ?
C322 C321 C624 116.5(7) . . ?
C324 C321 C624 11.6(8) . . ?
C317 C322 C321 122.5(4) . . ?
F313 C323 F315 107.5(4) . . ?
F313 C323 F314 105.7(5) . . ?
F315 C323 F314 103.7(4) . . ?
F313 C323 C319 113.5(4) . . ?
F315 C323 C319 113.1(4) . . ?
F314 C323 C319 112.6(4) . . ?
F317 C324 F318 106.3(8) . . ?
F317 C324 F316 105.9(8) . . ?
F318 C324 F316 105.6(8) . . ?
F317 C324 C321 115.4(10) . . ?
F318 C324 C321 112.2(10) . . ?
F316 C324 C321 110.8(15) . . ?
F516 C624 F517 105.7(8) . . ?
F516 C624 F518 105.7(9) . . ?
F517 C624 F518 106.6(9) . . ?
F516 C624 C321 109.5(11) . . ?
F517 C624 C321 115.7(11) . . ?
F518 C624 C321 112.9(16) . . ?
C330 C325 C326 115.5(3) . . ?
C330 C325 B2 120.7(3) . . ?
C326 C325 B2 123.7(3) . . ?
C327 C326 C325 122.3(4) . . ?
C328 C327 C326 120.5(4) . . ?
C328 C327 C331 120.2(4) . . ?
C326 C327 C331 119.2(4) . . ?
C329 C328 C327 118.0(4) . . ?
C328 C329 C330 121.0(4) . . ?
C328 C329 C332 121.2(4) . . ?
C330 C329 C332 117.8(4) . . ?
C329 C330 C325 122.6(4) . . ?
F320 C331 F319 106.7(4) . . ?
F320 C331 F321 104.7(4) . . ?
F319 C331 F321 106.0(4) . . ?
F320 C331 C327 113.0(4) . . ?
F319 C331 C327 113.3(4) . . ?
F321 C331 C327 112.5(4) . . ?
F324 C332 F322 106.8(4) . . ?
F324 C332 F323 107.5(4) . . ?
F322 C332 F323 103.4(4) . . ?
F324 C332 C329 113.9(4) . . ?
F322 C332 C329 112.0(4) . . ?
F323 C332 C329 112.5(4) . . ?

loop_
_geom_bond_atom_site_label_1
_geom_bond_atom_site_label_2
_geom_bond_distance
_geom_bond_site_symmetry_2
_geom_bond_publ_flag
Rh1 P2 2.3564(12) . ?
Rh1 P1 2.3612(12) . ?
Rh1 P3 2.4508(14) . ?
P1 C1 1.864(5) . ?
P1 C7 1.865(5) . ?
P1 C4 1.883(5) . ?
P2 C13 1.853(5) . ?
P2 C10 1.860(5) . ?
P2 C16 1.870(5) . ?
P3 C22 1.858(5) . ?
P3 C19 1.865(5) . ?
P3 C25 1.867(5) . ?
C1 C2 1.533(6) . ?
C1 C3 1.541(7) . ?
C4 C5 1.521(7) . ?
C4 C6 1.521(7) . ?
C7 C9 1.516(7) . ?
C7 C8 1.546(7) . ?
C10 C11 1.519(7) . ?
C10 C12 1.528(7) . ?
C13 C15 1.537(7) . ?
C13 C14 1.542(8) . ?
C16 C17 1.526(7) . ?
C16 C18 1.529(7) . ?
C19 C21 1.532(8) . ?
C19 C20 1.535(7) . ?
C22 C24 1.516(8) . ?
C22 C23 1.535(7) . ?
C25 C26 1.506(7) . ?
C25 C27 1.540(8) . ?
Rh2 P12 2.3444(10) . ?
Rh2 P11 2.3557(10) . ?
Rh2 P13 2.4184(12) . ?
P11 C107 1.853(4) . ?
P11 C101 1.859(4) . ?
P11 C104 1.872(4) . ?
P12 C113 1.856(4) . ?
P12 C110 1.856(4) . ?
P12 C116 1.861(4) . ?
P13 C119 1.750(13) . ?
P13 C425 1.794(17) . ?
P13 C422 1.81(3) . ?
P13 C122 1.88(3) . ?
P13 C125 1.900(8) . ?
P13 C419 2.019(15) . ?
C101 C102 1.530(6) . ?
C101 C103 1.538(6) . ?
C104 C105 1.536(6) . ?
C104 C106 1.543(5) . ?
C107 C108 1.522(6) . ?
C107 C109 1.526(6) . ?
C110 C112 1.522(6) . ?
C110 C111 1.527(6) . ?
C113 C114 1.532(6) . ?
C113 C115 1.540(6) . ?
C116 C117 1.522(6) . ?
C116 C118 1.539(6) . ?
C119 C121 1.528(12) . ?
C119 C120 1.546(13) . ?
C419 C421 1.506(13) . ?
C419 C420 1.538(14) . ?
C122 C124 1.516(12) . ?
C122 C123 1.522(11) . ?
C422 C424 1.517(13) . ?
C422 C423 1.524(13) . ?
C125 C126 1.530(10) . ?
C125 C127 1.532(12) . ?
C425 C426 1.501(17) . ?
C425 C427 1.535(18) . ?
B1 C209 1.626(6) . ?
B1 C225 1.639(6) . ?
B1 C217 1.640(6) . ?
B1 C201 1.649(5) . ?
C201 C202 1.390(5) . ?
C201 C206 1.400(5) . ?
C202 C203 1.388(5) . ?
C203 C204 1.386(6) . ?
C203 C207 1.495(6) . ?
C204 C205 1.391(6) . ?
C205 C206 1.380(5) . ?
C205 C208 1.490(6) . ?
C207 F402 1.22(2) . ?
C207 F401 1.309(17) . ?
C207 F203 1.319(6) . ?
C207 F202 1.321(6) . ?
C207 F201 1.322(6) . ?
C207 F403 1.39(2) . ?
C208 F206 1.271(8) . ?
C208 F406 1.286(13) . ?
C208 F404 1.329(11) . ?
C208 F204 1.341(8) . ?
C208 F205 1.349(8) . ?
C208 F405 1.401(14) . ?
C209 C214 1.397(5) . ?
C209 C210 1.400(5) . ?
C210 C211 1.383(5) . ?
C211 C212 1.388(5) . ?
C211 C215 1.489(6) . ?
C212 C213 1.376(5) . ?
C213 C214 1.398(6) . ?
C213 C216 1.498(6) . ?
C215 F407 1.147(17) . ?
C215 F409 1.296(13) . ?
C215 F207 1.300(6) . ?
C215 F209 1.346(6) . ?
C215 F208 1.353(6) . ?
C215 F408 1.428(18) . ?
C216 F410 1.19(2) . ?
C216 F210 1.293(6) . ?
C216 F411 1.314(18) . ?
C216 F211 1.325(6) . ?
C216 F212 1.336(6) . ?
C216 F412 1.37(3) . ?
C217 C218 1.391(5) . ?
C217 C222 1.402(5) . ?
C218 C219 1.384(5) . ?
C219 C220 1.387(6) . ?
C219 C523 1.49(2) . ?
C219 C223 1.523(12) . ?
C220 C221 1.385(6) . ?
C221 C222 1.397(5) . ?
C221 C224 1.487(6) . ?
C223 F215 1.316(7) . ?
C223 F213 1.332(7) . ?
C223 F214 1.350(7) . ?
C523 F415 1.323(9) . ?
C523 F414 1.340(9) . ?
C523 F413 1.341(9) . ?
C224 F218 1.328(6) . ?
C224 F217 1.330(5) . ?
C224 F216 1.338(6) . ?
C225 C226 1.394(5) . ?
C225 C230 1.395(5) . ?
C226 C227 1.391(5) . ?
C227 C228 1.376(6) . ?
C227 C231 1.479(7) . ?
C228 C229 1.379(6) . ?
C229 C230 1.389(6) . ?
C229 C232 1.489(6) . ?
C231 F420 1.28(2) . ?
C231 F421 1.278(14) . ?
C231 F220 1.290(7) . ?
C231 F219 1.344(6) . ?
C231 F221 1.359(8) . ?
C231 F419 1.366(15) . ?
C232 F423 1.24(2) . ?
C232 F223 1.309(8) . ?
C232 F222 1.313(8) . ?
C232 F424 1.34(2) . ?
C232 F224 1.343(7) . ?
C232 F422 1.35(3) . ?
B2 C317 1.631(6) . ?
B2 C325 1.637(5) . ?
B2 C301 1.639(6) . ?
B2 C309 1.650(5) . ?
C301 C302 1.397(5) . ?
C301 C306 1.398(5) . ?
C302 C303 1.398(5) . ?
C303 C304 1.377(5) . ?
C303 C307 1.503(5) . ?
C304 C305 1.386(5) . ?
C305 C306 1.390(5) . ?
C305 C308 1.492(6) . ?
C307 F301 1.317(5) . ?
C307 F303 1.327(5) . ?
C307 F302 1.329(5) . ?
C308 F306 1.320(5) . ?
C308 F305 1.324(5) . ?
C308 F304 1.325(5) . ?
C309 C310 1.397(5) . ?
C309 C314 1.403(5) . ?
C310 C311 1.387(5) . ?
C311 C312 1.388(6) . ?
C311 C315 1.495(6) . ?
C312 C313 1.394(6) . ?
C313 C314 1.380(5) . ?
C313 C316 1.495(6) . ?
C315 F307 1.315(5) . ?
C315 F309 1.324(5) . ?
C315 F308 1.328(5) . ?
C316 F512 1.219(16) . ?
C316 F312 1.287(7) . ?
C316 F310 1.327(7) . ?
C316 F510 1.342(16) . ?
C316 F311 1.343(7) . ?
C316 F511 1.362(19) . ?
C317 C322 1.396(5) . ?
C317 C318 1.404(5) . ?
C318 C319 1.388(5) . ?
C319 C320 1.371(6) . ?
C319 C323 1.495(6) . ?
C320 C321 1.381(6) . ?
C321 C322 1.400(5) . ?
C321 C324 1.466(16) . ?
C321 C624 1.530(18) . ?
C323 F313 1.289(6) . ?
C323 F315 1.323(6) . ?
C323 F314 1.327(6) . ?
C324 F317 1.331(8) . ?
C324 F318 1.333(8) . ?
C324 F316 1.341(8) . ?
C624 F516 1.331(9) . ?
C624 F517 1.334(9) . ?
C624 F518 1.341(8) . ?
C325 C330 1.395(5) . ?
C325 C326 1.398(5) . ?
C326 C327 1.397(5) . ?
C327 C328 1.387(6) . ?
C327 C331 1.487(6) . ?
C328 C329 1.381(6) . ?
C329 C330 1.386(5) . ?
C329 C332 1.505(6) . ?
C331 F320 1.325(5) . ?
C331 F319 1.329(5) . ?
C331 F321 1.345(6) . ?
C332 F324 1.302(5) . ?
C332 F322 1.331(6) . ?
C332 F323 1.337(6) . ?
